data_7052982
loop_
_publ_author_name
'Guillet, Gary L.'
'Hyatt, I. F. Dempsey'
'Hillesheim, Patrick C.'
'Abboud, Khalil A.'
'Scott, Michael J.'

_publ_section_title
;
 1,2,4-Triazine-picolinamide functionalized, nonadentate chelates for the
 segregation of lanthanides(iii) and actinides(iii) in biphasic systems
;
_journal_issue 1
_journal_name_full 'New Journal of Chemistry'
_journal_page_first 119
_journal_paper_doi 10.1039/c2nj40586e
_journal_volume 37
_journal_year 2013
_chemical_formula_moiety 'C118 H127 N16 O6 Yb1, 3(CO3F3S), 2.5(C5H12), 3(C2H6O)'
_chemical_formula_sum 'C139 H175 F9 N15 O18 S3 Yb'
_chemical_formula_weight 2784.16
_space_group_IT_number 2
_symmetry_cell_setting triclinic
_symmetry_space_group_name_Hall '-P 1'
_symmetry_space_group_name_H-M 'P -1'
_atom_sites_solution_hydrogens geom
_atom_sites_solution_primary direct
_atom_sites_solution_secondary difmap
_audit_creation_method SHELXL-97
_audit_update_record
;
2012-09-24 # Formatted by publCIF
;
_cell_angle_alpha 95.009(2)
_cell_angle_beta 101.027(2)
_cell_angle_gamma 107.138(1)
_cell_formula_units_Z 2
_cell_length_a 14.8807(3)
_cell_length_b 20.2373(4)
_cell_length_c 24.8721(6)
_cell_measurement_reflns_used 9468
_cell_measurement_temperature 100(2)
_cell_measurement_theta_max 28.00
_cell_measurement_theta_min 2.00
_cell_volume 6942.5(3)
_computing_cell_refinement 'Bruker APEX2'
_computing_data_collection 'Bruker APEX2 (Bruker, 2008)'
_computing_data_reduction 'Bruker SAINT (Bruker, 2008)'
_computing_molecular_graphics 'Bruker SHELXTL'
_computing_publication_material 'Bruker SHELXTL'
_computing_structure_refinement 'Bruker SHELXTL'
_computing_structure_solution 'Bruker SHELXTL (Bruker, 2008)'
_diffrn_ambient_temperature 100(2)
_diffrn_measured_fraction_theta_full 1.000
_diffrn_measured_fraction_theta_max 1.000
_diffrn_measurement_device_type 'Bruker APEX-II CCD'
_diffrn_measurement_method '\w scans'
_diffrn_radiation_monochromator graphite
_diffrn_radiation_source 'fine-focus sealed tube'
_diffrn_radiation_type MoK\a
_diffrn_radiation_wavelength 0.71073
_diffrn_reflns_av_R_equivalents 0.0792
_diffrn_reflns_av_sigmaI/netI 0.0939
_diffrn_reflns_limit_h_max 19
_diffrn_reflns_limit_h_min -17
_diffrn_reflns_limit_k_max 26
_diffrn_reflns_limit_k_min -26
_diffrn_reflns_limit_l_max 32
_diffrn_reflns_limit_l_min -32
_diffrn_reflns_number 125559
_diffrn_reflns_theta_full 27.50
_diffrn_reflns_theta_max 27.50
_diffrn_reflns_theta_min 1.52
_exptl_absorpt_coefficient_mu 0.799
_exptl_absorpt_correction_T_max 0.8827
_exptl_absorpt_correction_T_min 0.7383
_exptl_absorpt_correction_type none
_exptl_crystal_colour colourless
_exptl_crystal_density_diffrn 1.332
_exptl_crystal_density_method 'not measured'
_exptl_crystal_description blocks
_exptl_crystal_F_000 2914
_exptl_crystal_size_max 0.40
_exptl_crystal_size_mid 0.17
_exptl_crystal_size_min 0.16
_platon_squeeze_details
;
;
_refine_diff_density_max 0.980
_refine_diff_density_min -1.133
_refine_diff_density_rms 0.090
_refine_ls_extinction_method none
_refine_ls_goodness_of_fit_ref 0.914
_refine_ls_hydrogen_treatment constr
_refine_ls_matrix_type full
_refine_ls_number_parameters 1365
_refine_ls_number_reflns 31899
_refine_ls_number_restraints 18
_refine_ls_restrained_S_all 0.922
_refine_ls_R_factor_all 0.0662
_refine_ls_R_factor_gt 0.0469
_refine_ls_shift/su_max 0.026
_refine_ls_shift/su_mean 0.001
_refine_ls_structure_factor_coef Fsqd
_refine_ls_weighting_details 'calc w=1/[\s^2^(Fo^2^)+(0.0504P)^2^] where P=(Fo^2^+2Fc^2^)/3'
_refine_ls_weighting_scheme calc
_refine_ls_wR_factor_gt 0.1025
_refine_ls_wR_factor_ref 0.1078
_reflns_number_gt 22963
_reflns_number_total 31899
_reflns_threshold_expression I>2\s(I)
_cod_data_source_file c2nj40586e.txt
_cod_data_source_block yb11
_cod_original_sg_symbol_H-M P-1
_cod_database_code 7052982

loop_
_symmetry_equiv_pos_as_xyz
'x, y, z'
'-x, -y, -z'

loop_
_atom_site_label
_atom_site_type_symbol
_atom_site_fract_x
_atom_site_fract_y
_atom_site_fract_z
_atom_site_U_iso_or_equiv
_atom_site_adp_type
_atom_site_occupancy
_atom_site_symmetry_multiplicity
_atom_site_calc_flag
_atom_site_refinement_flags
_atom_site_disorder_assembly
_atom_site_disorder_group
Yb1 Yb 1.206904(10) 0.434449(7) 0.264427(6) 0.01844(4) Uani 1 1 d . . .
O4 O 1.04534(15) 0.40178(11) 0.26422(9) 0.0222(5) Uani 1 1 d . . .
O5 O 1.13336(15) 0.35099(11) 0.18690(8) 0.0193(5) Uani 1 1 d . . .
O6 O 1.18201(15) 0.33006(11) 0.29875(8) 0.0195(5) Uani 1 1 d . . .
N1 N 1.01401(18) 0.30829(13) 0.10928(11) 0.0203(6) Uani 1 1 d . . .
H1B H 0.9823 0.3183 0.0791 0.024 Uiso 1 1 calc R . .
N2 N 0.91903(19) 0.38256(14) 0.30563(12) 0.0268(6) Uani 1 1 d . . .
H2A H 0.8989 0.3958 0.3346 0.032 Uiso 1 1 calc R . .
N3 N 1.19914(18) 0.22274(13) 0.30142(11) 0.0199(6) Uani 1 1 d . . .
H3A H 1.2384 0.1979 0.2994 0.024 Uiso 1 1 calc R . .
N4 N 1.12976(17) 0.47939(13) 0.18560(11) 0.0188(6) Uani 1 1 d . . .
N5 N 1.22491(19) 0.56424(13) 0.28065(11) 0.0210(6) Uani 1 1 d . . .
N6 N 1.28421(19) 0.60707(13) 0.32614(11) 0.0212(6) Uani 1 1 d . . .
N7 N 1.19817(19) 0.66097(14) 0.24106(11) 0.0235(6) Uani 1 1 d . . .
N8 N 1.17290(19) 0.46123(13) 0.35588(11) 0.0201(6) Uani 1 1 d . . .
N9 N 1.35199(19) 0.48835(13) 0.34260(11) 0.0215(6) Uani 1 1 d . . .
N10 N 1.43761(19) 0.51796(14) 0.33049(11) 0.0228(6) Uani 1 1 d . . .
N11 N 1.4148(2) 0.54268(14) 0.43624(11) 0.0240(6) Uani 1 1 d . . .
N12 N 1.32711(18) 0.37399(13) 0.25219(10) 0.0190(6) Uani 1 1 d . . .
N13 N 1.33610(18) 0.49361(13) 0.21473(10) 0.0196(6) Uani 1 1 d . . .
N14 N 1.34168(19) 0.55663(13) 0.20034(11) 0.0217(6) Uani 1 1 d . . .
N15 N 1.47947(19) 0.49693(14) 0.18500(11) 0.0241(6) Uani 1 1 d . . .
C50 C 1.0531(2) 0.12102(16) 0.27679(12) 0.0199(7) Uani 1 1 d . . .
H50A H 1.0949 0.0909 0.2768 0.024 Uiso 1 1 calc R . .
H50B H 0.9945 0.0957 0.2890 0.024 Uiso 1 1 calc R . .
C51 C 1.1067(2) 0.18922(16) 0.31535(13) 0.0209(7) Uani 1 1 d . . .
H51A H 1.0670 0.2209 0.3121 0.025 Uiso 1 1 calc R . .
H51B H 1.1183 0.1801 0.3541 0.025 Uiso 1 1 calc R . .
C52 C 1.2270(2) 0.28781(17) 0.29174(12) 0.0187(7) Uani 1 1 d . . .
C53 C 1.3167(2) 0.31221(16) 0.26941(12) 0.0181(6) Uani 1 1 d . . .
C54 C 1.3814(2) 0.27567(18) 0.26633(14) 0.0250(7) Uani 1 1 d . . .
H54A H 1.3712 0.2313 0.2783 0.030 Uiso 1 1 calc R . .
C55 C 1.4613(2) 0.30537(19) 0.24533(15) 0.0311(8) Uani 1 1 d . . .
H55A H 1.5081 0.2823 0.2440 0.037 Uiso 1 1 calc R . .
C56 C 1.4722(2) 0.36880(18) 0.22639(14) 0.0264(8) Uani 1 1 d . . .
H56A H 1.5261 0.3897 0.2114 0.032 Uiso 1 1 calc R . .
C57 C 1.4032(2) 0.40139(16) 0.22967(12) 0.0202(7) Uani 1 1 d . . .
C58 C 1.4071(2) 0.46832(17) 0.20921(13) 0.0213(7) Uani 1 1 d . . .
C59 C 1.4832(2) 0.55792(17) 0.16779(13) 0.0235(7) Uani 1 1 d . . .
C60 C 1.4141(2) 0.59032(17) 0.17896(13) 0.0225(7) Uani 1 1 d . . .
C61 C 1.55984(14) 0.58690(12) 0.13749(9) 0.0277(8) Uani 1 1 d G . .
C62 C 1.54564(13) 0.62801(13) 0.09676(9) 0.0317(8) Uani 1 1 d G . .
H62A H 1.4864 0.6378 0.0878 0.038 Uiso 1 1 calc R . .
C63 C 1.61818(17) 0.65480(12) 0.06920(9) 0.0370(9) Uani 1 1 d G . .
H63A H 1.6085 0.6829 0.0414 0.044 Uiso 1 1 calc R . .
C64 C 1.70491(15) 0.64049(13) 0.08237(10) 0.0405(10) Uani 1 1 d G . .
H64A H 1.7545 0.6588 0.0635 0.049 Uiso 1 1 calc R . .
C65 C 1.71911(13) 0.59938(14) 0.12311(11) 0.0427(10) Uani 1 1 d G . .
H65A H 1.7784 0.5896 0.1321 0.051 Uiso 1 1 calc R . .
C66 C 1.64657(16) 0.57259(13) 0.15067(9) 0.0383(9) Uani 1 1 d G . .
H66A H 1.6563 0.5445 0.1785 0.046 Uiso 1 1 calc R . .
C67 C 1.41329(17) 0.6613(1) 0.16846(10) 0.0307(8) Uani 1 1 d G . .
C68 C 1.48872(16) 0.72112(14) 0.19467(10) 0.0481(11) Uani 1 1 d G . .
H68A H 1.5436 0.7172 0.2192 0.058 Uiso 1 1 calc R . .
C69 C 1.4838(2) 0.78673(11) 0.18503(13) 0.0668(15) Uani 1 1 d G . .
H69A H 1.5353 0.8276 0.2030 0.080 Uiso 1 1 calc R . .
C70 C 1.4034(3) 0.79251(10) 0.14917(13) 0.0677(16) Uani 1 1 d G . .
H70A H 1.4000 0.8373 0.1426 0.081 Uiso 1 1 calc R . .
C71 C 1.3280(2) 0.73269(15) 0.12295(11) 0.0494(12) Uani 1 1 d G . .
H71A H 1.2731 0.7366 0.0984 0.059 Uiso 1 1 calc R . .
C72 C 1.33292(16) 0.66708(11) 0.1326(1) 0.0363(9) Uani 1 1 d G . .
H72A H 1.2814 0.6262 0.1147 0.044 Uiso 1 1 calc R . .
C73 C 0.8052(2) 0.26508(17) 0.28024(17) 0.0323(9) Uani 1 1 d . . .
H73A H 0.7745 0.2734 0.3111 0.039 Uiso 1 1 calc R . .
H73B H 0.7554 0.2316 0.2498 0.039 Uiso 1 1 calc R . .
C74 C 0.8484(2) 0.33294(17) 0.26012(15) 0.0295(8) Uani 1 1 d . . .
H74A H 0.8800 0.3243 0.2298 0.035 Uiso 1 1 calc R . .
H74B H 0.7968 0.3526 0.2454 0.035 Uiso 1 1 calc R . .
C75 C 1.0115(2) 0.40885(16) 0.30595(14) 0.0240(7) Uani 1 1 d . . .
C76 C 1.0806(2) 0.44713(16) 0.35970(14) 0.0249(7) Uani 1 1 d . . .
C77 C 1.0556(3) 0.46400(19) 0.40887(16) 0.0364(9) Uani 1 1 d . . .
H77A H 0.9897 0.4536 0.4105 0.044 Uiso 1 1 calc R . .
C78 C 1.1279(3) 0.4961(2) 0.45524(16) 0.0406(10) Uani 1 1 d . . .
H78A H 1.1125 0.5086 0.4892 0.049 Uiso 1 1 calc R . .
C79 C 1.2236(3) 0.51000(18) 0.45190(15) 0.0331(9) Uani 1 1 d . . .
H79A H 1.2746 0.5313 0.4836 0.040 Uiso 1 1 calc R . .
C80 C 1.2427(2) 0.49218(16) 0.40161(13) 0.0236(7) Uani 1 1 d . . .
C81 C 1.3419(2) 0.50830(16) 0.39294(13) 0.0224(7) Uani 1 1 d . . .
C82 C 1.5021(2) 0.56773(16) 0.42588(13) 0.0216(7) Uani 1 1 d . . .
C83 C 1.5099(2) 0.56166(17) 0.36920(13) 0.0221(7) Uani 1 1 d . A .
C84 C 1.58430(13) 0.59972(11) 0.47375(7) 0.0237(7) Uani 1 1 d G . .
C85 C 1.56694(12) 0.62690(12) 0.52259(9) 0.0279(8) Uani 1 1 d G . .
H85A H 1.5028 0.6233 0.5251 0.033 Uiso 1 1 calc R . .
C86 C 1.64343(16) 0.65941(12) 0.56779(7) 0.0318(8) Uani 1 1 d G . .
H86A H 1.6316 0.6780 0.6012 0.038 Uiso 1 1 calc R . .
C87 C 1.73729(13) 0.66473(12) 0.56414(7) 0.0339(9) Uani 1 1 d G . .
H87A H 1.7896 0.6869 0.5950 0.041 Uiso 1 1 calc R . .
C88 C 1.75466(12) 0.63755(13) 0.51531(9) 0.0360(9) Uani 1 1 d G . .
H88A H 1.8188 0.6412 0.5128 0.043 Uiso 1 1 calc R . .
C89 C 1.67816(15) 0.60504(12) 0.47011(7) 0.0324(8) Uani 1 1 d G . .
H89A H 1.6900 0.5865 0.4367 0.039 Uiso 1 1 calc R . .
C90 C 1.5914(2) 0.6050(2) 0.34911(14) 0.0295(8) Uani 1 1 d . . .
C91 C 1.6234(3) 0.6771(2) 0.36558(17) 0.0414(10) Uani 1 1 d . A .
H91A H 1.5942 0.7011 0.3880 0.050 Uiso 0.501(19) 1 calc PR A 1
H91B H 1.5938 0.6938 0.3921 0.050 Uiso 0.499(19) 1 d PR A 2
C92 C 1.7067(9) 0.7113(7) 0.3443(5) 0.056(4) Uiso 0.501(19) 1 d P A 1
H92A H 1.7321 0.7609 0.3523 0.068 Uiso 0.501(19) 1 calc PR A 1
C93 C 1.7507(8) 0.6782(6) 0.3140(4) 0.050(3) Uiso 0.501(19) 1 d P A 1
H93A H 1.8058 0.7044 0.3021 0.060 Uiso 0.501(19) 1 calc PR A 1
C94 C 1.7160(7) 0.6052(7) 0.2997(4) 0.045(3) Uiso 0.501(19) 1 d P A 1
H94A H 1.7472 0.5828 0.2775 0.053 Uiso 0.501(19) 1 calc PR A 1
C95 C 1.6366(6) 0.5646(6) 0.3173(4) 0.028(2) Uiso 0.501(19) 1 d P A 1
H95A H 1.6137 0.5150 0.3094 0.033 Uiso 0.501(19) 1 calc PR A 1
C92' C 1.6909(8) 0.7268(6) 0.3489(5) 0.042(3) Uiso 0.499(19) 1 d P A 2
H92B H 1.7083 0.7749 0.3636 0.050 Uiso 0.499(19) 1 calc PR A 2
C93' C 1.7331(8) 0.7037(7) 0.3095(4) 0.051(3) Uiso 0.499(19) 1 d P A 2
H93B H 1.7779 0.7366 0.2946 0.061 Uiso 0.499(19) 1 calc PR A 2
C94' C 1.7103(7) 0.6335(7) 0.2920(4) 0.047(3) Uiso 0.499(19) 1 d P A 2
H94B H 1.7444 0.6165 0.2683 0.057 Uiso 0.499(19) 1 calc PR A 2
C95' C 1.6342(6) 0.5867(6) 0.3102(3) 0.027(2) Uiso 0.499(19) 1 d P A 2
H95B H 1.6121 0.5390 0.2935 0.033 Uiso 0.499(19) 1 calc PR A 2
C96 C 0.8864(2) 0.19702(16) 0.09907(13) 0.0224(7) Uani 1 1 d . . .
H96A H 0.8624 0.1992 0.0595 0.027 Uiso 1 1 calc R . .
H96B H 0.8731 0.1472 0.1038 0.027 Uiso 1 1 calc R . .
C97 C 0.9934(2) 0.23508(16) 0.11669(14) 0.0223(7) Uani 1 1 d . . .
H97A H 1.0171 0.2321 0.1561 0.027 Uiso 1 1 calc R . .
H97B H 1.0278 0.2126 0.0943 0.027 Uiso 1 1 calc R . .
C98 C 1.0779(2) 0.36037(16) 0.14560(13) 0.0189(7) Uani 1 1 d . . .
C99 C 1.0809(2) 0.43398(16) 0.13898(13) 0.0198(7) Uani 1 1 d . . .
C100 C 1.0362(2) 0.45492(17) 0.09223(14) 0.0267(8) Uani 1 1 d . . .
H10A H 1.0015 0.4220 0.0599 0.032 Uiso 1 1 calc R . .
C101 C 1.0435(3) 0.52473(18) 0.09402(15) 0.0294(8) Uani 1 1 d . . .
H10B H 1.0156 0.5407 0.0622 0.035 Uiso 1 1 calc R . .
C102 C 1.0913(2) 0.57136(18) 0.14202(14) 0.0268(8) Uani 1 1 d . . .
H10C H 1.0950 0.6192 0.1443 0.032 Uiso 1 1 calc R . .
C103 C 1.1336(2) 0.54636(17) 0.18664(13) 0.0222(7) Uani 1 1 d . . .
C104 C 1.1885(2) 0.59321(16) 0.23896(13) 0.0200(7) Uani 1 1 d . . .
C105 C 1.2526(2) 0.70430(17) 0.28669(14) 0.0242(7) Uani 1 1 d . . .
C106 C 1.3026(2) 0.67587(17) 0.32926(13) 0.0227(7) Uani 1 1 d . . .
C107 C 1.25748(18) 0.77871(9) 0.28877(10) 0.0291(8) Uani 1 1 d G . .
C108 C 1.24817(18) 0.80501(12) 0.23893(8) 0.0341(9) Uani 1 1 d G . .
H10D H 1.2388 0.7755 0.2051 0.041 Uiso 1 1 calc R . .
C109 C 1.2526(2) 0.87454(12) 0.23857(10) 0.0464(11) Uani 1 1 d G . .
H10E H 1.2462 0.8925 0.2045 0.056 Uiso 1 1 calc R . .
C110 C 1.2663(2) 0.91777(9) 0.28805(12) 0.0605(14) Uani 1 1 d G . .
H11A H 1.2693 0.9653 0.2878 0.073 Uiso 1 1 calc R . .
C111 C 1.2756(2) 0.89147(12) 0.33789(10) 0.0628(15) Uani 1 1 d G . .
H11B H 1.2850 0.9210 0.3717 0.075 Uiso 1 1 calc R . .
C112 C 1.2712(2) 0.82194(13) 0.33825(8) 0.0445(11) Uani 1 1 d G . .
H11C H 1.2776 0.8040 0.3723 0.053 Uiso 1 1 calc R . .
C113 C 1.37802(14) 0.71866(11) 0.37832(7) 0.0250(7) Uani 1 1 d G . .
C114 C 1.45451(16) 0.77330(12) 0.37068(7) 0.0327(8) Uani 1 1 d G . .
H11D H 1.4576 0.7838 0.3345 0.039 Uiso 1 1 calc R . .
C115 C 1.52654(14) 0.81257(11) 0.41605(10) 0.0415(10) Uani 1 1 d G . .
H11E H 1.5788 0.8499 0.4108 0.050 Uiso 1 1 calc R . .
C116 C 1.52208(16) 0.79719(12) 0.46905(8) 0.0423(10) Uani 1 1 d G . .
H11F H 1.5713 0.8240 0.5001 0.051 Uiso 1 1 calc R . .
C117 C 1.44559(19) 0.74255(12) 0.47669(7) 0.0425(10) Uani 1 1 d G . .
H11G H 1.4425 0.7320 0.5129 0.051 Uiso 1 1 calc R . .
C118 C 1.37356(15) 0.70328(10) 0.43133(9) 0.0348(9) Uani 1 1 d G . .
H11H H 1.3213 0.6659 0.4365 0.042 Uiso 1 1 calc R . .
O1 O 1.02688(14) 0.13765(10) 0.22219(8) 0.0190(5) Uani 1 1 d . . .
O2 O 0.88269(16) 0.23741(12) 0.2989(1) 0.0303(6) Uani 1 1 d . . .
O3 O 0.83820(15) 0.22972(11) 0.13282(10) 0.0254(5) Uani 1 1 d . . .
C1 C 0.8335(2) 0.12933(17) 0.20712(13) 0.0215(7) Uani 1 1 d . C .
H1A H 0.8865 0.1747 0.2112 0.026 Uiso 1 1 calc R . .
C2 C 0.8641(2) 0.07276(16) 0.17760(13) 0.0203(7) Uani 1 1 d . . .
C3 C 0.9626(2) 0.08043(15) 0.18424(13) 0.0176(6) Uani 1 1 d . . .
C4 C 0.9941(2) 0.03426(16) 0.15354(13) 0.0202(7) Uani 1 1 d . . .
C5 C 0.9231(2) -0.02545(17) 0.12195(14) 0.0247(7) Uani 1 1 d . . .
H5A H 0.9432 -0.0595 0.1031 0.030 Uiso 1 1 calc R . .
C6 C 0.8245(2) -0.03754(18) 0.11671(14) 0.0263(8) Uani 1 1 d . B .
C7 C 0.7973(2) 0.01455(17) 0.14334(13) 0.0241(7) Uani 1 1 d . . .
H7A H 0.7307 0.0099 0.1378 0.029 Uiso 1 1 calc R . .
C14 C 0.7421(2) 0.13773(18) 0.17246(15) 0.0279(8) Uani 1 1 d . . .
C15 C 0.7475(2) 0.18726(19) 0.13635(16) 0.0328(9) Uani 1 1 d . C .
C20 C 1.0996(2) 0.04426(17) 0.14992(13) 0.0226(7) Uani 1 1 d . . .
C21 C 1.1698(2) 0.11927(17) 0.17159(14) 0.0272(8) Uani 1 1 d . . .
H21A H 1.1474 0.1524 0.1505 0.041 Uiso 1 1 calc R . .
H21B H 1.2346 0.1215 0.1670 0.041 Uiso 1 1 calc R . .
H21C H 1.1720 0.1315 0.2109 0.041 Uiso 1 1 calc R . .
C22 C 1.1365(3) -0.00624(19) 0.18386(16) 0.0341(9) Uani 1 1 d . . .
H22A H 1.0929 -0.0541 0.1708 0.051 Uiso 1 1 calc R . .
H22B H 1.1386 0.0067 0.2231 0.051 Uiso 1 1 calc R . .
H22C H 1.2015 -0.0034 0.1794 0.051 Uiso 1 1 calc R . .
C23 C 1.1038(2) 0.02691(19) 0.08921(14) 0.0303(8) Uani 1 1 d . . .
H23A H 1.1716 0.0323 0.0877 0.036 Uiso 1 1 calc R . .
H23B H 1.0653 -0.0227 0.0754 0.036 Uiso 1 1 calc R . .
C24 C 1.0665(3) 0.0727(2) 0.05038(15) 0.0380(9) Uani 1 1 d . . .
H24A H 1.0714 0.0586 0.0126 0.057 Uiso 1 1 calc R . .
H24B H 1.1053 0.1219 0.0630 0.057 Uiso 1 1 calc R . .
H24C H 0.9988 0.0668 0.0507 0.057 Uiso 1 1 calc R . .
C25 C 0.7471(3) -0.10396(19) 0.08289(15) 0.0342(9) Uani 1 1 d D . .
C26 C 0.7009(6) -0.0867(4) 0.0294(3) 0.0483(19) Uiso 0.60 1 d P B 1
H26A H 0.6681 -0.0526 0.0371 0.072 Uiso 0.60 1 calc PR B 1
H26B H 0.6537 -0.1294 0.0069 0.072 Uiso 0.60 1 calc PR B 1
H26C H 0.7505 -0.0668 0.0093 0.072 Uiso 0.60 1 calc PR B 1
C27 C 0.7974(5) -0.1608(4) 0.0626(3) 0.0365(17) Uiso 0.60 1 d P B 1
H27A H 0.8440 -0.1661 0.0941 0.055 Uiso 0.60 1 calc PR B 1
H27B H 0.8306 -0.1442 0.0336 0.055 Uiso 0.60 1 calc PR B 1
H27C H 0.7475 -0.2060 0.0479 0.055 Uiso 0.60 1 calc PR B 1
C28 C 0.6788(6) -0.1397(5) 0.1154(3) 0.037(2) Uiso 0.60 1 d P B 1
H28A H 0.6266 -0.1788 0.0905 0.045 Uiso 0.60 1 calc PR B 1
H28B H 0.6489 -0.1063 0.1298 0.045 Uiso 0.60 1 calc PR B 1
C29 C 0.7279(5) -0.1697(4) 0.1659(3) 0.0373(17) Uiso 0.60 1 d P B 1
H29A H 0.6793 -0.1919 0.1860 0.056 Uiso 0.60 1 calc PR B 1
H29B H 0.7794 -0.1314 0.1910 0.056 Uiso 0.60 1 calc PR B 1
H29C H 0.7552 -0.2045 0.1519 0.056 Uiso 0.60 1 calc PR B 1
C26' C 0.6650(8) -0.0805(6) 0.0456(5) 0.0542(18) Uiso 0.40 1 d PD B 2
H26D H 0.6482 -0.0459 0.0682 0.081 Uiso 0.40 1 calc PR B 2
H26E H 0.6076 -0.1215 0.0308 0.081 Uiso 0.40 1 calc PR B 2
H26F H 0.6891 -0.0599 0.0148 0.081 Uiso 0.40 1 calc PR B 2
C27' C 0.7780(9) -0.1477(6) 0.0472(5) 0.0542(18) Uiso 0.40 1 d PD B 2
H27D H 0.7599 -0.1398 0.0089 0.081 Uiso 0.40 1 calc PR B 2
H27E H 0.7469 -0.1968 0.0499 0.081 Uiso 0.40 1 calc PR B 2
H27F H 0.8482 -0.1364 0.0584 0.081 Uiso 0.40 1 calc PR B 2
C28' C 0.6954(11) -0.1470(8) 0.1254(6) 0.0542(18) Uiso 0.40 1 d PD B 2
H28C H 0.6716 -0.1163 0.1483 0.065 Uiso 0.40 1 calc PR B 2
H28D H 0.6392 -0.1867 0.1045 0.065 Uiso 0.40 1 calc PR B 2
C29' C 0.7660(9) -0.1750(7) 0.1635(5) 0.0542(18) Uiso 0.40 1 d P B 2
H29D H 0.7324 -0.2019 0.1888 0.081 Uiso 0.40 1 calc PR B 2
H29E H 0.8207 -0.1357 0.1850 0.081 Uiso 0.40 1 calc PR B 2
H29F H 0.7896 -0.2053 0.1408 0.081 Uiso 0.40 1 calc PR B 2
C16 C 0.6648(6) 0.2080(5) 0.1184(4) 0.034(2) Uiso 0.475(5) 1 d P C 1
C17 C 0.5755(6) 0.1649(4) 0.1271(4) 0.0302(18) Uiso 0.475(5) 1 d P C 1
H17A H 0.5176 0.1728 0.1099 0.036 Uiso 0.475(5) 1 calc PR C 1
C18 C 0.5692(5) 0.1117(4) 0.1596(3) 0.0242(17) Uiso 0.475(5) 1 d P C 1
C19 C 0.6533(5) 0.1017(4) 0.1861(4) 0.0182(19) Uiso 0.475(5) 1 d P C 1
H19A H 0.6522 0.0711 0.2130 0.022 Uiso 0.475(5) 1 calc PR C 1
C35 C 0.6655(6) 0.2681(5) 0.0843(4) 0.032(2) Uiso 0.475(5) 1 d P C 1
C36 C 0.7065(9) 0.2585(7) 0.0332(5) 0.055(4) Uiso 0.475(5) 1 d P C 1
H36A H 0.6962 0.2935 0.0093 0.067 Uiso 0.475(5) 1 calc PR C 1
H36B H 0.7770 0.2679 0.0454 0.067 Uiso 0.475(5) 1 calc PR C 1
C37 C 0.5634(8) 0.2707(6) 0.0594(5) 0.072(3) Uiso 0.475(5) 1 d P C 1
H37A H 0.5684 0.3086 0.0371 0.107 Uiso 0.475(5) 1 calc PR C 1
H37B H 0.5321 0.2790 0.0895 0.107 Uiso 0.475(5) 1 calc PR C 1
H37C H 0.5249 0.2260 0.0359 0.107 Uiso 0.475(5) 1 calc PR C 1
C38 C 0.7217(9) 0.3362(6) 0.1198(5) 0.050(3) Uiso 0.475(5) 1 d P C 1
H38A H 0.7875 0.3361 0.1351 0.076 Uiso 0.475(5) 1 calc PR C 1
H38B H 0.6905 0.3432 0.1502 0.076 Uiso 0.475(5) 1 calc PR C 1
H38C H 0.7242 0.3740 0.0976 0.076 Uiso 0.475(5) 1 calc PR C 1
C39 C 0.6620(8) 0.1870(5) -0.0004(5) 0.066(3) Uiso 0.475(5) 1 d P C 1
H39A H 0.6915 0.1844 -0.0322 0.099 Uiso 0.475(5) 1 calc PR C 1
H39B H 0.5924 0.1778 -0.0136 0.099 Uiso 0.475(5) 1 calc PR C 1
H39C H 0.6730 0.1520 0.0227 0.099 Uiso 0.475(5) 1 calc PR C 1
C40 C 0.4694(5) 0.0681(4) 0.1669(3) 0.0254(17) Uiso 0.475(5) 1 d P C 1
C41 C 0.4287(6) 0.1162(4) 0.1968(3) 0.036(2) Uiso 0.475(5) 1 d P C 1
H41A H 0.4715 0.1364 0.2334 0.053 Uiso 0.475(5) 1 calc PR C 1
H41B H 0.3645 0.0898 0.2012 0.053 Uiso 0.475(5) 1 calc PR C 1
H41C H 0.4237 0.1539 0.1754 0.053 Uiso 0.475(5) 1 calc PR C 1
C42 C 0.4761(6) 0.0108(4) 0.2020(4) 0.0286(19) Uiso 0.475(5) 1 d P C 1
H42A H 0.5212 0.0318 0.2378 0.043 Uiso 0.475(5) 1 calc PR C 1
H42B H 0.4992 -0.0229 0.1827 0.043 Uiso 0.475(5) 1 calc PR C 1
H42C H 0.4121 -0.0132 0.2081 0.043 Uiso 0.475(5) 1 calc PR C 1
C43 C 0.3989(6) 0.0378(4) 0.1096(3) 0.034(2) Uiso 0.475(5) 1 d P C 1
H43A H 0.3879 0.0772 0.0912 0.041 Uiso 0.475(5) 1 calc PR C 1
H43B H 0.3361 0.0091 0.1155 0.041 Uiso 0.475(5) 1 calc PR C 1
C44 C 0.4346(6) -0.0081(5) 0.0696(4) 0.028(2) Uiso 0.475(5) 1 d P C 1
H44A H 0.3863 -0.0251 0.0344 0.043 Uiso 0.475(5) 1 calc PR C 1
H44B H 0.4439 -0.0481 0.0868 0.043 Uiso 0.475(5) 1 calc PR C 1
H44C H 0.4960 0.0201 0.0626 0.043 Uiso 0.475(5) 1 calc PR C 1
C16' C 0.6621(5) 0.1920(4) 0.0988(3) 0.0207(16) Uiso 0.525(5) 1 d P C 2
C17' C 0.5745(5) 0.1448(3) 0.1019(3) 0.0245(15) Uiso 0.525(5) 1 d P C 2
H17B H 0.5172 0.1478 0.0792 0.029 Uiso 0.525(5) 1 calc PR C 2
C18' C 0.5654(5) 0.0937(4) 0.1361(3) 0.0260(16) Uiso 0.525(5) 1 d P C 2
C19' C 0.6501(5) 0.0909(4) 0.1693(3) 0.0222(18) Uiso 0.525(5) 1 d P C 2
H19B H 0.6453 0.0546 0.1915 0.027 Uiso 0.525(5) 1 calc PR C 2
C35' C 0.6642(5) 0.2534(3) 0.0660(3) 0.0175(16) Uiso 0.525(5) 1 d PD C 2
C36' C 0.6946(6) 0.3212(5) 0.1081(4) 0.028(2) Uiso 0.525(5) 1 d P C 2
H36C H 0.7603 0.3279 0.1302 0.034 Uiso 0.525(5) 1 calc PR C 2
H36D H 0.6992 0.3609 0.0869 0.034 Uiso 0.525(5) 1 calc PR C 2
C37' C 0.5646(5) 0.2448(4) 0.0292(3) 0.0314(17) Uiso 0.525(5) 1 d P C 2
H37D H 0.5436 0.2016 0.0025 0.047 Uiso 0.525(5) 1 calc PR C 2
H37E H 0.5690 0.2849 0.0092 0.047 Uiso 0.525(5) 1 calc PR C 2
H37F H 0.5178 0.2424 0.0524 0.047 Uiso 0.525(5) 1 calc PR C 2
C38' C 0.7357(6) 0.2642(5) 0.0281(3) 0.030(2) Uiso 0.525(5) 1 d P C 2
H38D H 0.7184 0.2221 0.0007 0.045 Uiso 0.525(5) 1 calc PR C 2
H38E H 0.8012 0.2732 0.0504 0.045 Uiso 0.525(5) 1 calc PR C 2
H38F H 0.7333 0.3043 0.0091 0.045 Uiso 0.525(5) 1 calc PR C 2
C39' C 0.6312(5) 0.3263(4) 0.1481(3) 0.0319(17) Uiso 0.525(5) 1 d PD C 2
H39D H 0.6588 0.3717 0.1723 0.048 Uiso 0.525(5) 1 calc PR C 2
H39E H 0.6274 0.2886 0.1706 0.048 Uiso 0.525(5) 1 calc PR C 2
H39F H 0.5663 0.3220 0.1272 0.048 Uiso 0.525(5) 1 calc PR C 2
C40' C 0.4655(5) 0.0451(4) 0.1386(3) 0.0355(18) Uiso 0.525(5) 1 d P C 2
C41' C 0.4043(7) 0.0885(5) 0.1528(4) 0.065(3) Uiso 0.525(5) 1 d P C 2
H41D H 0.4008 0.1208 0.1259 0.097 Uiso 0.525(5) 1 calc PR C 2
H41E H 0.4332 0.1153 0.1901 0.097 Uiso 0.525(5) 1 calc PR C 2
H41F H 0.3391 0.0578 0.1517 0.097 Uiso 0.525(5) 1 calc PR C 2
C42' C 0.4717(6) -0.0059(4) 0.1806(3) 0.0327(19) Uiso 0.525(5) 1 d P C 2
H42D H 0.5112 -0.0342 0.1708 0.049 Uiso 0.525(5) 1 calc PR C 2
H42E H 0.4066 -0.0367 0.1797 0.049 Uiso 0.525(5) 1 calc PR C 2
H42F H 0.5011 0.0207 0.2179 0.049 Uiso 0.525(5) 1 calc PR C 2
C43' C 0.4125(8) 0.0038(6) 0.0839(5) 0.063(3) Uiso 0.525(5) 1 d P C 2
H43C H 0.4018 0.0365 0.0579 0.076 Uiso 0.525(5) 1 calc PR C 2
H43D H 0.3483 -0.0257 0.0874 0.076 Uiso 0.525(5) 1 calc PR C 2
C44' C 0.4613(9) -0.0429(7) 0.0589(5) 0.091(4) Uiso 0.525(5) 1 d P C 2
H44D H 0.4211 -0.0677 0.0227 0.137 Uiso 0.525(5) 1 calc PR C 2
H44E H 0.4701 -0.0769 0.0835 0.137 Uiso 0.525(5) 1 calc PR C 2
H44F H 0.5244 -0.0144 0.0543 0.137 Uiso 0.525(5) 1 calc PR C 2
S1 S 0.7310(3) 0.43873(18) 0.3580(2) 0.0331(11) Uiso 0.363(9) 1 d P D 1
O13 O 0.8087(6) 0.4107(5) 0.3772(4) 0.034(2) Uiso 0.363(9) 1 d P D 1
O14 O 0.7455(7) 0.5064(5) 0.3865(5) 0.060(3) Uiso 0.363(9) 1 d P D 1
O15 O 0.6983(8) 0.4256(5) 0.3001(4) 0.041(3) Uiso 0.363(9) 1 d P D 1
C900 C 0.6342(10) 0.3863(7) 0.3780(5) 0.035(3) Uiso 0.363(9) 1 d P D 1
F1 F 0.6465(5) 0.3841(5) 0.4341(3) 0.041(2) Uiso 0.363(9) 1 d P D 1
F2 F 0.6031(6) 0.3199(4) 0.3536(3) 0.043(2) Uiso 0.363(9) 1 d P D 1
F3 F 0.5596(5) 0.4127(5) 0.3649(3) 0.047(2) Uiso 0.363(9) 1 d P D 1
S1' S 0.74824(17) 0.43378(10) 0.37417(13) 0.0310(6) Uiso 0.637(9) 1 d P D 2
F1' F 0.5608(3) 0.3865(3) 0.37356(18) 0.0492(13) Uiso 0.637(9) 1 d P D 2
F2' F 0.6551(3) 0.3584(3) 0.43903(16) 0.0404(12) Uiso 0.637(9) 1 d P D 2
F3' F 0.6252(4) 0.3058(3) 0.35589(19) 0.0480(14) Uiso 0.637(9) 1 d P D 2
O13' O 0.8237(4) 0.4047(3) 0.3931(2) 0.0361(14) Uiso 0.637(9) 1 d P D 2
O14' O 0.7540(3) 0.4968(3) 0.4087(2) 0.0415(14) Uiso 0.637(9) 1 d P D 2
O15' O 0.7256(5) 0.4354(3) 0.3157(3) 0.0491(17) Uiso 0.637(9) 1 d P D 2
C910 C 0.6409(5) 0.3678(4) 0.3864(3) 0.0342(19) Uiso 0.637(9) 1 d P D 2
S3 S 0.36996(19) 0.13152(11) 0.36301(8) 0.0325(5) Uiso 0.541(4) 1 d P E 1
O7 O 0.3432(5) 0.0783(4) 0.3992(3) 0.0637(18) Uiso 0.541(4) 1 d P E 1
O8 O 0.2897(6) 0.1146(4) 0.3119(3) 0.032(2) Uiso 0.541(4) 1 d P E 1
O9 O 0.4026(4) 0.2019(3) 0.3897(2) 0.0501(16) Uiso 0.541(4) 1 d P E 1
F7 F 0.4486(5) 0.0547(4) 0.3114(3) 0.095(2) Uiso 0.541(4) 1 d P E 1
F8 F 0.5025(4) 0.1602(3) 0.3074(3) 0.0793(18) Uiso 0.541(4) 1 d P E 1
F9 F 0.5437(6) 0.1266(4) 0.3844(3) 0.116(3) Uiso 0.541(4) 1 d P E 1
C901 C 0.4766(7) 0.1141(6) 0.3397(5) 0.060(2) Uiso 0.541(4) 1 d P E 1
S3' S 0.3293(2) 0.11493(12) 0.36474(9) 0.0279(6) Uiso 0.459(4) 1 d P E 2
O7' O 0.3024(7) 0.1205(5) 0.3066(4) 0.031(3) Uiso 0.459(4) 1 d P E 2
O8' O 0.2905(6) 0.0495(4) 0.3834(3) 0.057(2) Uiso 0.459(4) 1 d P E 2
O9' O 0.3336(5) 0.1760(4) 0.3999(3) 0.062(2) Uiso 0.459(4) 1 d P E 2
F7' F 0.4608(4) 0.0610(3) 0.3393(3) 0.0469(15) Uiso 0.459(4) 1 d P E 2
F8' F 0.5003(5) 0.1774(4) 0.3479(3) 0.076(2) Uiso 0.459(4) 1 d P E 2
F9' F 0.5057(4) 0.1248(3) 0.4188(3) 0.0594(17) Uiso 0.459(4) 1 d P E 2
C911 C 0.4527(6) 0.1190(4) 0.3662(4) 0.0301(19) Uiso 0.459(4) 1 d P E 2
S2 S 1.0131(3) 0.29637(12) 0.95971(8) 0.0224(7) Uiso 0.623(14) 1 d P F 1
F4 F 0.9786(5) 0.1715(3) 0.9015(2) 0.0487(17) Uiso 0.623(14) 1 d P F 1
F5 F 0.8595(3) 0.2039(3) 0.8946(2) 0.0493(16) Uiso 0.623(14) 1 d P F 1
F6 F 0.9133(5) 0.1652(3) 0.9667(2) 0.0571(17) Uiso 0.623(14) 1 d P F 1
O10 O 1.0312(5) 0.3321(3) 0.9156(2) 0.0377(15) Uiso 0.623(14) 1 d P F 1
O11 O 0.9503(4) 0.3190(3) 0.9893(2) 0.0284(15) Uiso 0.623(14) 1 d P F 1
O12 O 1.0899(5) 0.2863(3) 0.9986(3) 0.0452(19) Uiso 0.623(14) 1 d P F 1
S2' S 0.9913(5) 0.2902(3) 0.96078(17) 0.0400(13) Uiso 0.377(14) 1 d P F 2
O12' O 1.0987(7) 0.2932(5) 0.9864(4) 0.033(3) Uiso 0.377(14) 1 d P F 2
O10' O 0.9947(11) 0.3215(6) 0.9089(5) 0.060(3) Uiso 0.377(14) 1 d P F 2
O11' O 0.9322(7) 0.3079(5) 0.9952(4) 0.027(2) Uiso 0.377(14) 1 d P F 2
F5' F 0.8424(6) 0.1840(5) 0.9110(4) 0.052(3) Uiso 0.377(14) 1 d P F 2
F4' F 0.9434(7) 0.1641(4) 0.9767(3) 0.040(2) Uiso 0.377(14) 1 d P F 2
F6' F 0.9978(7) 0.1841(5) 0.8969(4) 0.045(3) Uiso 0.377(14) 1 d P F 2
C902 C 0.9401(3) 0.2037(2) 0.93157(18) 0.0424(10) Uiso 1 1 d . . .
C8 C 0.8247(2) 0.11448(17) 0.26600(14) 0.0233(7) Uani 1 1 d . . .
C9 C 0.8535(2) 0.16917(17) 0.31071(15) 0.0281(8) Uani 1 1 d . C .
C10 C 0.8607(3) 0.15606(19) 0.36536(16) 0.0348(9) Uani 1 1 d . . .
C11 C 0.8304(3) 0.0861(2) 0.37278(16) 0.0380(9) Uani 1 1 d . C .
H11I H 0.8333 0.0762 0.4096 0.046 Uiso 1 1 calc R . .
C12 C 0.7964(3) 0.03028(18) 0.33003(15) 0.0305(8) Uani 1 1 d . . .
C13 C 0.7953(2) 0.04595(18) 0.27645(14) 0.0256(7) Uani 1 1 d . C .
H13A H 0.7738 0.0087 0.2462 0.031 Uiso 1 1 calc R . .
C30 C 0.9022(3) 0.2120(2) 0.41834(18) 0.0531(12) Uani 1 1 d D C .
C31 C 0.9211(6) 0.1838(4) 0.4695(3) 0.059(2) Uiso 0.610(8) 1 d P C 1
H31A H 0.9682 0.1589 0.4677 0.089 Uiso 0.610(8) 1 calc PR C 1
H31B H 0.8609 0.1513 0.4745 0.089 Uiso 0.610(8) 1 calc PR C 1
H31C H 0.9471 0.2221 0.5009 0.089 Uiso 0.610(8) 1 calc PR C 1
C32 C 0.9882(7) 0.2661(5) 0.4137(4) 0.071(3) Uiso 0.610(8) 1 d P C 1
H32A H 1.0404 0.2459 0.4130 0.106 Uiso 0.610(8) 1 calc PR C 1
H32B H 1.0078 0.3034 0.4455 0.106 Uiso 0.610(8) 1 calc PR C 1
H32C H 0.9745 0.2853 0.3794 0.106 Uiso 0.610(8) 1 calc PR C 1
C33 C 0.8259(6) 0.2551(5) 0.4204(4) 0.073(3) Uiso 0.610(8) 1 d PD C 1
H33A H 0.8505 0.2924 0.4531 0.087 Uiso 0.610(8) 1 calc PR C 1
H33B H 0.8179 0.2774 0.3867 0.087 Uiso 0.610(8) 1 calc PR C 1
C34 C 0.7363(8) 0.2084(8) 0.4235(7) 0.126(4) Uiso 0.610(8) 1 d PD C 1
H34A H 0.6895 0.2337 0.4239 0.189 Uiso 0.610(8) 1 calc PR C 1
H34B H 0.7443 0.1876 0.4576 0.189 Uiso 0.610(8) 1 calc PR C 1
H34C H 0.7128 0.1713 0.3913 0.189 Uiso 0.610(8) 1 calc PR C 1
C31' C 0.9968(9) 0.1867(7) 0.4544(6) 0.076(5) Uiso 0.390(8) 1 d PD C 2
H31D H 1.0195 0.1601 0.4281 0.115 Uiso 0.390(8) 1 calc PR C 2
H31E H 0.9738 0.1575 0.4815 0.115 Uiso 0.390(8) 1 calc PR C 2
H31F H 1.0501 0.2284 0.4737 0.115 Uiso 0.390(8) 1 calc PR C 2
C32' C 0.9563(7) 0.2864(4) 0.4130(4) 0.026(2) Uiso 0.390(8) 1 d PD C 2
H32D H 1.0216 0.2893 0.4090 0.039 Uiso 0.390(8) 1 calc PR C 2
H32E H 0.9604 0.3180 0.4462 0.039 Uiso 0.390(8) 1 calc PR C 2
H32F H 0.9220 0.3000 0.3803 0.039 Uiso 0.390(8) 1 calc PR C 2
C33' C 0.8404(8) 0.2017(7) 0.4591(5) 0.077(5) Uiso 0.390(8) 1 d PD C 2
H33C H 0.8765 0.2281 0.4962 0.093 Uiso 0.390(8) 1 calc PR C 2
H33D H 0.8134 0.1516 0.4620 0.093 Uiso 0.390(8) 1 calc PR C 2
C34' C 0.7597(13) 0.2320(13) 0.4329(11) 0.126(4) Uiso 0.390(8) 1 d PD C 2
H34D H 0.7134 0.2285 0.4566 0.189 Uiso 0.390(8) 1 calc PR C 2
H34E H 0.7261 0.2053 0.3960 0.189 Uiso 0.390(8) 1 calc PR C 2
H34F H 0.7889 0.2812 0.4295 0.189 Uiso 0.390(8) 1 calc PR C 2
C45 C 0.7632(3) -0.04637(19) 0.33884(16) 0.0370(9) Uani 1 1 d . C .
C46 C 0.7751(3) -0.0540(2) 0.40060(18) 0.0521(12) Uani 1 1 d . . .
H46A H 0.7350 -0.0310 0.4170 0.078 Uiso 1 1 calc R C .
H46B H 0.8430 -0.0320 0.4199 0.078 Uiso 1 1 calc R . .
H46C H 0.7549 -0.1037 0.4043 0.078 Uiso 1 1 calc R . .
C47 C 0.8287(4) -0.0835(2) 0.3170(2) 0.0596(13) Uani 1 1 d . . .
H47A H 0.8237 -0.0808 0.2775 0.089 Uiso 1 1 calc R C .
H47B H 0.8082 -0.1326 0.3223 0.089 Uiso 1 1 calc R . .
H47C H 0.8957 -0.0606 0.3374 0.089 Uiso 1 1 calc R . .
C48 C 0.6587(3) -0.0820(2) 0.30731(19) 0.0504(11) Uani 1 1 d . . .
H48A H 0.6555 -0.0817 0.2672 0.060 Uiso 1 1 calc R C .
H48B H 0.6393 -0.1315 0.3133 0.060 Uiso 1 1 calc R . .
C49 C 0.5863(3) -0.0495(3) 0.3232(2) 0.0723(17) Uani 1 1 d . C .
H49A H 0.5217 -0.0757 0.3007 0.108 Uiso 1 1 calc R . .
H49B H 0.6036 -0.0008 0.3166 0.108 Uiso 1 1 calc R . .
H49C H 0.5868 -0.0511 0.3625 0.108 Uiso 1 1 calc R . .

loop_
_atom_site_aniso_label
_atom_site_aniso_U_11
_atom_site_aniso_U_22
_atom_site_aniso_U_33
_atom_site_aniso_U_23
_atom_site_aniso_U_13
_atom_site_aniso_U_12
Yb1 0.01928(7) 0.01731(7) 0.01631(7) 0.00141(5) 0.00294(5) 0.00326(5)
O4 0.0204(12) 0.0253(12) 0.0217(12) 0.0027(10) 0.0075(10) 0.0071(10)
O5 0.0204(11) 0.0207(12) 0.0141(11) 0.0025(9) 0.0001(9) 0.0048(9)
O6 0.0208(11) 0.0199(12) 0.0171(11) 0.0007(9) 0.0033(9) 0.0066(9)
N1 0.0194(14) 0.0187(14) 0.0186(14) 0.0026(11) -0.0006(11) 0.0028(11)
N2 0.0239(15) 0.0192(15) 0.0360(17) -0.0015(13) 0.0145(13) 0.0017(12)
N3 0.0166(13) 0.0171(14) 0.0227(15) 0.0024(11) 0.0012(11) 0.0028(11)
N4 0.0161(13) 0.0177(14) 0.0208(14) 0.0025(11) 0.0036(11) 0.0034(11)
N5 0.0245(15) 0.0175(14) 0.0192(14) 0.0024(11) 0.0059(11) 0.0035(11)
N6 0.0236(14) 0.0184(14) 0.0192(14) 0.0012(11) 0.0045(11) 0.0037(11)
N7 0.0242(15) 0.0186(15) 0.0254(16) 0.0030(12) 0.0028(12) 0.0053(12)
N8 0.0231(14) 0.0153(13) 0.0184(14) 0.0021(11) 0.0045(11) 0.0012(11)
N9 0.0252(15) 0.0206(14) 0.0166(14) 0.0006(11) 0.0040(11) 0.0051(12)
N10 0.0252(15) 0.0239(15) 0.0190(14) 0.0025(12) 0.0031(12) 0.0090(12)
N11 0.0303(16) 0.0182(14) 0.0183(14) -0.0014(11) 0.0018(12) 0.0035(12)
N12 0.0203(14) 0.0198(14) 0.0123(13) -0.0004(11) -0.0008(10) 0.0031(11)
N13 0.0183(14) 0.0221(14) 0.0161(13) 0.0048(11) 0.0016(11) 0.0039(11)
N14 0.0236(14) 0.0198(14) 0.0179(14) 0.0024(11) 0.0028(11) 0.0026(12)
N15 0.0206(14) 0.0288(16) 0.0186(14) 0.0018(12) 0.0040(11) 0.0022(12)
C50 0.0169(16) 0.0195(16) 0.0196(17) 0.0043(13) -0.0002(13) 0.0025(13)
C51 0.0194(16) 0.0213(17) 0.0184(16) 0.0023(13) 0.0026(13) 0.0025(13)
C52 0.0168(16) 0.0238(17) 0.0090(15) -0.0012(13) -0.0042(12) 0.0025(13)
C53 0.0175(16) 0.0181(16) 0.0125(15) -0.0009(12) -0.0020(12) 0.0009(13)
C54 0.0247(18) 0.0233(18) 0.0268(19) 0.0049(15) 0.0045(14) 0.0076(14)
C55 0.0258(19) 0.037(2) 0.034(2) 0.0055(17) 0.0054(16) 0.0166(16)
C56 0.0234(18) 0.032(2) 0.0241(18) 0.0027(15) 0.0090(14) 0.0071(15)
C57 0.0196(16) 0.0229(17) 0.0137(15) -0.0016(13) 0.0019(12) 0.0026(13)
C58 0.0201(17) 0.0245(18) 0.0152(16) 0.0005(13) 0.0013(13) 0.0032(14)
C59 0.0236(17) 0.0256(18) 0.0150(16) 0.0004(14) 0.0015(13) 0.0010(14)
C60 0.0232(17) 0.0218(17) 0.0165(16) 0.0007(13) 0.0038(13) -0.0004(14)
C61 0.0283(19) 0.0291(19) 0.0225(18) 0.0035(15) 0.0075(15) 0.0036(15)
C62 0.032(2) 0.034(2) 0.027(2) 0.0061(16) 0.0109(16) 0.0045(16)
C63 0.043(2) 0.040(2) 0.031(2) 0.0097(18) 0.0186(18) 0.0094(18)
C64 0.041(2) 0.040(2) 0.043(2) 0.0075(19) 0.0271(19) 0.0042(19)
C65 0.032(2) 0.052(3) 0.050(3) 0.015(2) 0.0188(19) 0.0135(19)
C66 0.032(2) 0.047(2) 0.039(2) 0.0153(19) 0.0144(18) 0.0102(18)
C67 0.042(2) 0.0235(19) 0.0274(19) 0.0051(15) 0.0227(17) 0.0024(16)
C68 0.055(3) 0.034(2) 0.045(3) 0.000(2) 0.017(2) -0.004(2)
C69 0.092(4) 0.026(2) 0.071(4) -0.004(2) 0.041(3) -0.009(2)
C70 0.116(5) 0.035(3) 0.074(4) 0.020(3) 0.059(4) 0.029(3)
C71 0.082(3) 0.041(3) 0.049(3) 0.020(2) 0.039(2) 0.035(2)
C72 0.049(2) 0.031(2) 0.037(2) 0.0117(18) 0.0202(19) 0.0175(18)
C73 0.0225(18) 0.0203(18) 0.054(2) 0.0019(17) 0.0138(17) 0.0050(15)
C74 0.0218(18) 0.0212(18) 0.041(2) -0.0016(16) 0.0058(16) 0.0024(14)
C75 0.0228(17) 0.0148(16) 0.033(2) 0.0027(14) 0.0060(15) 0.0041(14)
C76 0.0306(19) 0.0158(17) 0.0284(19) 0.0023(14) 0.0141(15) 0.0032(14)
C77 0.035(2) 0.031(2) 0.039(2) -0.0039(17) 0.0193(18) -0.0005(17)
C78 0.048(2) 0.041(2) 0.028(2) -0.0024(18) 0.0202(19) 0.0027(19)
C79 0.038(2) 0.029(2) 0.0238(19) -0.0025(16) 0.0081(16) -0.0015(16)
C80 0.0326(19) 0.0172(17) 0.0209(17) 0.0046(14) 0.0090(14) 0.0055(14)
C81 0.0295(18) 0.0154(16) 0.0201(17) 0.0029(13) 0.0041(14) 0.0049(14)
C82 0.0271(18) 0.0178(16) 0.0195(17) -0.0001(13) -0.0001(14) 0.0107(14)
C83 0.0242(17) 0.0224(17) 0.0196(17) -0.0008(14) 0.0015(14) 0.0106(14)
C84 0.0311(19) 0.0190(17) 0.0185(17) 0.0018(13) -0.0010(14) 0.0085(14)
C85 0.0289(19) 0.031(2) 0.0216(18) -0.0001(15) 0.0034(15) 0.0083(15)
C86 0.040(2) 0.032(2) 0.0168(18) -0.0042(15) 0.0015(15) 0.0079(17)
C87 0.033(2) 0.039(2) 0.0210(19) -0.0016(16) -0.0048(15) 0.0080(17)
C88 0.030(2) 0.053(3) 0.025(2) 0.0017(18) -0.0002(16) 0.0181(18)
C89 0.036(2) 0.041(2) 0.0208(18) -0.0038(16) -0.0019(15) 0.0206(18)
C90 0.0224(18) 0.044(2) 0.0177(17) 0.0014(16) -0.0014(14) 0.0082(16)
C91 0.036(2) 0.045(3) 0.040(2) 0.018(2) 0.0079(18) 0.0042(19)
C96 0.0191(16) 0.0188(17) 0.0237(18) 0.0030(14) 0.0010(13) 0.0001(13)
C97 0.0205(17) 0.0188(17) 0.0241(18) 0.0016(14) 0.0002(13) 0.0046(13)
C98 0.0150(15) 0.0241(17) 0.0171(16) 0.0016(13) 0.0066(13) 0.0037(13)
C99 0.0186(16) 0.0191(17) 0.0198(17) 0.0013(13) 0.0032(13) 0.0045(13)
C100 0.0274(18) 0.0242(18) 0.0228(18) 0.0031(15) -0.0021(14) 0.0046(15)
C101 0.035(2) 0.0265(19) 0.0259(19) 0.0094(16) -0.0001(15) 0.0106(16)
C102 0.0259(18) 0.0227(18) 0.029(2) 0.0055(15) 0.0012(15) 0.0070(15)
C103 0.0194(16) 0.0223(17) 0.0223(17) 0.0032(14) 0.0020(13) 0.0047(13)
C104 0.0195(16) 0.0183(17) 0.0221(17) 0.0029(14) 0.0068(13) 0.0045(13)
C105 0.0256(18) 0.0233(18) 0.0234(18) 0.0032(14) 0.0065(14) 0.0070(14)
C106 0.0250(17) 0.0203(17) 0.0224(17) 0.0032(14) 0.0078(14) 0.0049(14)
C107 0.0254(18) 0.0200(18) 0.035(2) 0.0002(15) -0.0039(15) 0.0045(14)
C108 0.031(2) 0.026(2) 0.043(2) 0.0114(17) 0.0029(17) 0.0079(16)
C109 0.044(2) 0.028(2) 0.060(3) 0.016(2) -0.005(2) 0.0095(19)
C110 0.059(3) 0.024(2) 0.081(4) 0.004(2) -0.025(3) 0.015(2)
C111 0.081(4) 0.031(2) 0.058(3) -0.017(2) -0.028(3) 0.026(2)
C112 0.054(3) 0.031(2) 0.040(2) -0.0065(18) -0.015(2) 0.0203(19)
C113 0.0307(19) 0.0197(17) 0.0219(18) 0.0025(14) 0.0004(14) 0.0076(14)
C114 0.036(2) 0.028(2) 0.0256(19) 0.0037(16) -0.0023(16) 0.0028(16)
C115 0.033(2) 0.035(2) 0.042(2) 0.0061(19) -0.0049(18) -0.0017(17)
C116 0.049(3) 0.029(2) 0.035(2) 0.0008(18) -0.0132(19) 0.0070(19)
C117 0.067(3) 0.030(2) 0.024(2) 0.0043(17) -0.0027(19) 0.014(2)
C118 0.049(2) 0.0169(18) 0.031(2) 0.0032(15) 0.0046(18) 0.0015(16)
O1 0.0166(11) 0.0172(11) 0.0191(11) 0.0014(9) -0.0003(9) 0.0024(9)
O2 0.0270(13) 0.0220(13) 0.0397(15) 0.0041(11) 0.0080(11) 0.0043(10)
O3 0.0185(12) 0.0213(12) 0.0349(14) 0.0074(10) 0.007(1) 0.0027(9)
C1 0.0158(16) 0.0230(17) 0.0248(18) 0.0085(14) 0.0024(13) 0.0050(13)
C2 0.0183(16) 0.0212(17) 0.0207(17) 0.0078(14) 0.0031(13) 0.0045(13)
C3 0.0142(15) 0.0145(15) 0.0189(16) 0.0033(13) -0.0003(12) -0.0007(12)
C4 0.0179(16) 0.0195(17) 0.0215(17) 0.0053(13) 0.0029(13) 0.0039(13)
C5 0.0252(18) 0.0215(17) 0.0248(18) 0.0013(14) 0.0053(14) 0.0045(14)
C6 0.0210(17) 0.0261(19) 0.0225(18) 0.0040(15) 0.0011(14) -0.0043(14)
C7 0.0169(16) 0.0264(18) 0.0239(18) 0.0070(15) 0.0017(13) 0.0005(14)
C14 0.0185(17) 0.0248(18) 0.042(2) 0.0119(16) 0.0063(15) 0.0077(14)
C15 0.0186(18) 0.030(2) 0.050(2) 0.0188(18) 0.0061(16) 0.0044(15)
C20 0.0189(16) 0.0243(18) 0.0248(18) -0.0006(14) 0.0034(13) 0.0092(14)
C21 0.0189(17) 0.0300(19) 0.0294(19) 0.0001(15) 0.0040(14) 0.0050(14)
C22 0.0269(19) 0.032(2) 0.041(2) 0.0060(18) 0.0004(16) 0.0106(16)
C23 0.0195(17) 0.035(2) 0.032(2) -0.0034(16) 0.0056(15) 0.0048(15)
C24 0.039(2) 0.041(2) 0.025(2) 0.0006(17) 0.0054(17) 0.0017(18)
C25 0.028(2) 0.031(2) 0.028(2) -0.0013(16) 0.0005(16) -0.0084(16)
C8 0.0197(17) 0.0220(17) 0.0309(19) 0.0064(15) 0.0097(14) 0.0073(14)
C9 0.0264(18) 0.0217(18) 0.037(2) 0.0044(16) 0.0104(16) 0.0070(15)
C10 0.038(2) 0.032(2) 0.036(2) 0.0030(17) 0.0158(17) 0.0096(17)
C11 0.047(2) 0.040(2) 0.030(2) 0.0087(18) 0.0153(18) 0.0129(19)
C12 0.032(2) 0.027(2) 0.036(2) 0.0091(17) 0.0127(16) 0.0102(16)
C13 0.0213(17) 0.0244(18) 0.031(2) 0.0029(15) 0.0089(15) 0.0061(14)
C30 0.069(3) 0.042(3) 0.039(3) -0.006(2) 0.023(2) 0.001(2)
C45 0.046(2) 0.029(2) 0.041(2) 0.0152(18) 0.0196(19) 0.0113(18)
C46 0.062(3) 0.041(3) 0.047(3) 0.019(2) 0.013(2) 0.003(2)
C47 0.077(3) 0.043(3) 0.079(4) 0.026(3) 0.039(3) 0.031(3)
C48 0.053(3) 0.038(2) 0.053(3) 0.019(2) 0.010(2) 0.001(2)
C49 0.046(3) 0.067(3) 0.116(5) 0.057(3) 0.028(3) 0.019(3)

loop_
_atom_type_symbol
_atom_type_description
_atom_type_scat_dispersion_real
_atom_type_scat_dispersion_imag
_atom_type_scat_source
C C 0.0033 0.0016 'International Tables Vol C Tables 4.2.6.8 and 6.1.1.4'
H H 0.0000 0.0000 'International Tables Vol C Tables 4.2.6.8 and 6.1.1.4'
N N 0.0061 0.0033 'International Tables Vol C Tables 4.2.6.8 and 6.1.1.4'
O O 0.0106 0.0060 'International Tables Vol C Tables 4.2.6.8 and 6.1.1.4'
F F 0.0171 0.0103 'International Tables Vol C Tables 4.2.6.8 and 6.1.1.4'
S S 0.1246 0.1234 'International Tables Vol C Tables 4.2.6.8 and 6.1.1.4'
Yb Yb -0.3850 5.5486 'International Tables Vol C Tables 4.2.6.8 and 6.1.1.4'

loop_
_geom_angle_atom_site_label_1
_geom_angle_atom_site_label_2
_geom_angle_atom_site_label_3
_geom_angle
O4 Yb1 O6 77.39(7)
O4 Yb1 O5 75.23(7)
O6 Yb1 O5 76.10(7)
O4 Yb1 N4 73.83(8)
O6 Yb1 N4 137.32(8)
O5 Yb1 N4 66.57(8)
O4 Yb1 N8 66.00(8)
O6 Yb1 N8 76.27(8)
O5 Yb1 N8 136.20(8)
N4 Yb1 N8 117.89(8)
O4 Yb1 N12 136.63(8)
O6 Yb1 N12 65.71(8)
O5 Yb1 N12 74.49(8)
N4 Yb1 N12 119.73(8)
N8 Yb1 N12 122.13(8)
O4 Yb1 N9 130.31(8)
O6 Yb1 N9 89.19(8)
O5 Yb1 N9 147.35(8)
N4 Yb1 N9 133.48(8)
N8 Yb1 N9 64.35(8)
N12 Yb1 N9 72.90(8)
O4 Yb1 N13 145.64(8)
O6 Yb1 N13 129.03(8)
O5 Yb1 N13 89.32(8)
N4 Yb1 N13 71.86(8)
N8 Yb1 N13 134.41(8)
N12 Yb1 N13 63.34(8)
N9 Yb1 N13 77.45(8)
O4 Yb1 N5 92.54(8)
O6 Yb1 N5 148.19(8)
O5 Yb1 N5 130.91(8)
N4 Yb1 N5 64.35(8)
N8 Yb1 N5 72.09(8)
N12 Yb1 N5 130.82(8)
N9 Yb1 N5 74.35(8)
N13 Yb1 N5 74.47(8)
C75 O4 Yb1 125.0(2)
C98 O5 Yb1 123.0(2)
C52 O6 Yb1 124.75(19)
C98 N1 C97 123.3(3)
C98 N1 H1B 118.4
C97 N1 H1B 118.4
C75 N2 C74 123.7(3)
C75 N2 H2A 118.2
C74 N2 H2A 118.2
C52 N3 C51 123.9(3)
C52 N3 H3A 118.1
C51 N3 H3A 118.1
C103 N4 C99 118.4(3)
C103 N4 Yb1 123.5(2)
C99 N4 Yb1 118.1(2)
C104 N5 N6 118.0(3)
C104 N5 Yb1 119.2(2)
N6 N5 Yb1 121.76(19)
C106 N6 N5 119.8(3)
C105 N7 C104 118.1(3)
C76 N8 C80 118.3(3)
C76 N8 Yb1 118.7(2)
C80 N8 Yb1 123.0(2)
C81 N9 N10 117.3(3)
C81 N9 Yb1 120.5(2)
N10 N9 Yb1 118.54(18)
C83 N10 N9 119.9(3)
C82 N11 C81 117.0(3)
C53 N12 C57 118.4(3)
C53 N12 Yb1 118.4(2)
C57 N12 Yb1 123.2(2)
C58 N13 N14 117.8(3)
C58 N13 Yb1 121.5(2)
N14 N13 Yb1 120.04(19)
C60 N14 N13 120.1(3)
C59 N15 C58 117.1(3)
O1 C50 C51 107.6(2)
O1 C50 H50A 110.2
C51 C50 H50A 110.2
O1 C50 H50B 110.2
C51 C50 H50B 110.2
H50A C50 H50B 108.5
N3 C51 C50 110.3(3)
N3 C51 H51A 109.6
C50 C51 H51A 109.6
N3 C51 H51B 109.6
C50 C51 H51B 109.6
H51A C51 H51B 108.1
O6 C52 N3 123.7(3)
O6 C52 C53 118.1(3)
N3 C52 C53 118.2(3)
N12 C53 C54 122.9(3)
N12 C53 C52 112.0(3)
C54 C53 C52 125.1(3)
C55 C54 C53 118.4(3)
C55 C54 H54A 120.8
C53 C54 H54A 120.8
C56 C55 C54 119.4(3)
C56 C55 H55A 120.3
C54 C55 H55A 120.3
C55 C56 C57 118.7(3)
C55 C56 H56A 120.6
C57 C56 H56A 120.6
N12 C57 C56 122.1(3)
N12 C57 C58 115.1(3)
C56 C57 C58 122.8(3)
N13 C58 N15 125.6(3)
N13 C58 C57 116.6(3)
N15 C58 C57 117.8(3)
N15 C59 C60 118.4(3)
N15 C59 C61 116.7(3)
C60 C59 C61 124.9(3)
N14 C60 C59 120.4(3)
N14 C60 C67 113.5(3)
C59 C60 C67 126.1(3)
C62 C61 C66 120.0
C62 C61 C59 120.91(19)
C66 C61 C59 119.09(19)
C61 C62 C63 120.0
C61 C62 H62A 120.0
C63 C62 H62A 120.0
C64 C63 C62 120.0
C64 C63 H63A 120.0
C62 C63 H63A 120.0
C63 C64 C65 120.0
C63 C64 H64A 120.0
C65 C64 H64A 120.0
C66 C65 C64 120.0
C66 C65 H65A 120.0
C64 C65 H65A 120.0
C65 C66 C61 120.0
C65 C66 H66A 120.0
C61 C66 H66A 120.0
C68 C67 C72 120.0
C68 C67 C60 121.8(2)
C72 C67 C60 118.2(2)
C67 C68 C69 120.0
C67 C68 H68A 120.0
C69 C68 H68A 120.0
C70 C69 C68 120.0
C70 C69 H69A 120.0
C68 C69 H69A 120.0
C69 C70 C71 120.0
C69 C70 H70A 120.0
C71 C70 H70A 120.0
C72 C71 C70 120.0
C72 C71 H71A 120.0
C70 C71 H71A 120.0
C71 C72 C67 120.0
C71 C72 H72A 120.0
C67 C72 H72A 120.0
O2 C73 C74 107.3(3)
O2 C73 H73A 110.3
C74 C73 H73A 110.3
O2 C73 H73B 110.3
C74 C73 H73B 110.3
H73A C73 H73B 108.5
N2 C74 C73 109.8(3)
N2 C74 H74A 109.7
C73 C74 H74A 109.7
N2 C74 H74B 109.7
C73 C74 H74B 109.7
H74A C74 H74B 108.2
O4 C75 N2 123.4(3)
O4 C75 C76 118.2(3)
N2 C75 C76 118.4(3)
N8 C76 C77 122.2(3)
N8 C76 C75 111.7(3)
C77 C76 C75 126.1(3)
C78 C77 C76 118.8(3)
C78 C77 H77A 120.6
C76 C77 H77A 120.6
C77 C78 C79 119.4(3)
C77 C78 H78A 120.3
C79 C78 H78A 120.3
C80 C79 C78 118.4(3)
C80 C79 H79A 120.8
C78 C79 H79A 120.8
N8 C80 C79 122.9(3)
N8 C80 C81 114.5(3)
C79 C80 C81 122.6(3)
N9 C81 N11 125.0(3)
N9 C81 C80 117.5(3)
N11 C81 C80 117.4(3)
N11 C82 C83 118.0(3)
N11 C82 C84 117.5(3)
C83 C82 C84 124.6(3)
N10 C83 C82 119.8(3)
N10 C83 C90 115.7(3)
C82 C83 C90 124.3(3)
C85 C84 C89 120.0
C85 C84 C82 118.78(18)
C89 C84 C82 121.19(18)
C84 C85 C86 120.0
C84 C85 H85A 120.0
C86 C85 H85A 120.0
C87 C86 C85 120.0
C87 C86 H86A 120.0
C85 C86 H86A 120.0
C88 C87 C86 120.0
C88 C87 H87A 120.0
C86 C87 H87A 120.0
C87 C88 C89 120.0
C87 C88 H88A 120.0
C89 C88 H88A 120.0
C88 C89 C84 120.0
C88 C89 H89A 120.0
C84 C89 H89A 120.0
C95' C90 C91 111.4(6)
C95' C90 C95 20.0(4)
C91 C90 C95 126.7(5)
C95' C90 C83 129.1(5)
C91 C90 C83 118.9(3)
C95 C90 C83 114.1(5)
C92' C91 C90 128.8(7)
C92' C91 C92 18.6(7)
C90 C91 C92 111.7(7)
C92' C91 H91A 106.7
C90 C91 H91A 124.2
C92 C91 H91A 124.2
C92' C91 H91B 115.6
C90 C91 H91B 115.7
C92 C91 H91B 132.0
H91A C91 H91B 11.2
C93 C92 C91 125.0(11)
C93 C92 H92A 117.5
C91 C92 H92A 117.5
C92 C93 C94 120.5(10)
C92 C93 H93A 119.8
C94 C93 H93A 119.8
C95 C94 C93 121.5(9)
C95 C94 H94A 119.3
C93 C94 H94A 119.3
C94 C95 C90 114.6(8)
C94 C95 H95A 122.7
C90 C95 H95A 122.7
C91 C92' C93' 116.4(9)
C91 C92' H92B 121.8
C93' C92' H92B 121.8
C94' C93' C92' 120.(1)
C94' C93' H93B 120.0
C92' C93' H93B 120.0
C93' C94' C95' 118.0(9)
C93' C94' H94B 121.0
C95' C94' H94B 121.0
C90 C95' C94' 124.8(8)
C90 C95' H95B 117.6
C94' C95' H95B 117.6
O3 C96 C97 108.6(3)
O3 C96 H96A 110.0
C97 C96 H96A 110.0
O3 C96 H96B 110.0
C97 C96 H96B 110.0
H96A C96 H96B 108.4
N1 C97 C96 110.5(3)
N1 C97 H97A 109.6
C96 C97 H97A 109.6
N1 C97 H97B 109.6
C96 C97 H97B 109.6
H97A C97 H97B 108.1
O5 C98 N1 122.9(3)
O5 C98 C99 118.3(3)
N1 C98 C99 118.7(3)
N4 C99 C100 122.1(3)
N4 C99 C98 111.9(3)
C100 C99 C98 126.0(3)
C101 C100 C99 118.3(3)
C101 C100 H10A 120.9
C99 C100 H10A 120.9
C100 C101 C102 120.1(3)
C100 C101 H10B 120.0
C102 C101 H10B 120.0
C103 C102 C101 118.0(3)
C103 C102 H10C 121.0
C101 C102 H10C 121.0
N4 C103 C102 123.2(3)
N4 C103 C104 115.5(3)
C102 C103 C104 121.4(3)
N7 C104 N5 125.0(3)
N7 C104 C103 117.6(3)
N5 C104 C103 117.4(3)
N7 C105 C106 117.9(3)
N7 C105 C107 116.6(3)
C106 C105 C107 125.4(3)
N6 C106 C105 120.4(3)
N6 C106 C113 115.2(3)
C105 C106 C113 124.4(3)
C108 C107 C112 120.0
C108 C107 C105 117.67(19)
C112 C107 C105 122.33(19)
C107 C108 C109 120.0
C107 C108 H10D 120.0
C109 C108 H10D 120.0
C108 C109 C110 120.0
C108 C109 H10E 120.0
C110 C109 H10E 120.0
C111 C110 C109 120.0
C111 C110 H11A 120.0
C109 C110 H11A 120.0
C112 C111 C110 120.0
C112 C111 H11B 120.0
C110 C111 H11B 120.0
C111 C112 C107 120.0
C111 C112 H11C 120.0
C107 C112 H11C 120.0
C114 C113 C118 120.0
C114 C113 C106 119.48(18)
C118 C113 C106 120.51(18)
C115 C114 C113 120.0
C115 C114 H11D 120.0
C113 C114 H11D 120.0
C114 C115 C116 120.0
C114 C115 H11E 120.0
C116 C115 H11E 120.0
C117 C116 C115 120.0
C117 C116 H11F 120.0
C115 C116 H11F 120.0
C118 C117 C116 120.0
C118 C117 H11G 120.0
C116 C117 H11G 120.0
C117 C118 C113 120.0
C117 C118 H11H 120.0
C113 C118 H11H 120.0
C3 O1 C50 113.4(2)
C9 O2 C73 115.0(2)
C15 O3 C96 114.8(3)
C14 C1 C2 111.4(3)
C14 C1 C8 113.3(3)
C2 C1 C8 110.2(2)
C14 C1 H1A 107.2
C2 C1 H1A 107.2
C8 C1 H1A 107.2
C7 C2 C3 118.6(3)
C7 C2 C1 121.9(3)
C3 C2 C1 119.6(3)
C4 C3 O1 122.3(3)
C4 C3 C2 121.4(3)
O1 C3 C2 116.3(3)
C3 C4 C5 116.8(3)
C3 C4 C20 125.9(3)
C5 C4 C20 117.3(3)
C6 C5 C4 123.4(3)
C6 C5 H5A 118.3
C4 C5 H5A 118.3
C5 C6 C7 116.8(3)
C5 C6 C25 123.0(3)
C7 C6 C25 120.1(3)
C2 C7 C6 122.3(3)
C2 C7 H7A 118.9
C6 C7 H7A 118.9
C15 C14 C19' 116.2(4)
C15 C14 C19 121.9(4)
C19' C14 C19 17.9(4)
C15 C14 C1 121.0(3)
C19' C14 C1 122.2(4)
C19 C14 C1 116.3(4)
O3 C15 C14 118.8(3)
O3 C15 C16 119.9(4)
C14 C15 C16 118.3(4)
O3 C15 C16' 118.7(4)
C14 C15 C16' 122.3(4)
C16 C15 C16' 21.9(4)
C23 C20 C22 108.9(3)
C23 C20 C4 109.7(3)
C22 C20 C4 108.5(3)
C23 C20 C21 106.8(3)
C22 C20 C21 108.2(3)
C4 C20 C21 114.6(3)
C20 C21 H21A 109.5
C20 C21 H21B 109.5
H21A C21 H21B 109.5
C20 C21 H21C 109.5
H21A C21 H21C 109.5
H21B C21 H21C 109.5
C20 C22 H22A 109.5
C20 C22 H22B 109.5
H22A C22 H22B 109.5
C20 C22 H22C 109.5
H22A C22 H22C 109.5
H22B C22 H22C 109.5
C24 C23 C20 114.2(3)
C24 C23 H23A 108.7
C20 C23 H23A 108.7
C24 C23 H23B 108.7
C20 C23 H23B 108.7
H23A C23 H23B 107.6
C23 C24 H24A 109.5
C23 C24 H24B 109.5
H24A C24 H24B 109.5
C23 C24 H24C 109.5
H24A C24 H24C 109.5
H24B C24 H24C 109.5
C27' C25 C28 116.6(7)
C27' C25 C26 83.2(7)
C28 C25 C26 114.9(5)
C27' C25 C6 117.0(6)
C28 C25 C6 112.5(4)
C26 C25 C6 109.1(4)
C27' C25 C28' 110.9(8)
C28 C25 C28' 13.8(7)
C26 C25 C28' 128.0(7)
C6 C25 C28' 107.5(7)
C27' C25 C26' 107.8(8)
C28 C25 C26' 91.4(6)
C26 C25 C26' 28.0(5)
C6 C25 C26' 107.8(5)
C28' C25 C26' 105.1(8)
C27' C25 C27 19.8(6)
C28 C25 C27 106.4(5)
C26 C25 C27 103.0(4)
C6 C25 C27 110.5(4)
C28' C25 C27 97.3(7)
C26' C25 C27 126.6(6)
C25 C26 H26A 109.5
C25 C26 H26B 109.5
H26A C26 H26B 109.5
C25 C26 H26C 109.5
H26A C26 H26C 109.5
H26B C26 H26C 109.5
C25 C27 H27A 109.5
C25 C27 H27B 109.5
H27A C27 H27B 109.5
C25 C27 H27C 109.5
H27A C27 H27C 109.5
H27B C27 H27C 109.5
C25 C28 C29 113.6(5)
C25 C28 H28A 108.8
C29 C28 H28A 108.8
C25 C28 H28B 108.8
C29 C28 H28B 108.8
H28A C28 H28B 107.7
C28 C29 H29A 109.5
C28 C29 H29B 109.5
H29A C29 H29B 109.5
C28 C29 H29C 109.5
H29A C29 H29C 109.5
H29B C29 H29C 109.5
C25 C26' H26D 109.5
C25 C26' H26E 109.5
H26D C26' H26E 109.5
C25 C26' H26F 109.5
H26D C26' H26F 109.5
H26E C26' H26F 109.5
C25 C27' H27D 109.5
C25 C27' H27E 109.5
H27D C27' H27E 109.5
C25 C27' H27F 109.5
H27D C27' H27F 109.5
H27E C27' H27F 109.5
C29' C28' C25 110.9(10)
C29' C28' H28C 109.5
C25 C28' H28C 109.4
C29' C28' H28D 109.4
C25 C28' H28D 109.4
H28C C28' H28D 108.0
C28' C29' H29D 109.5
C28' C29' H29E 109.5
H29D C29' H29E 109.5
C28' C29' H29F 109.5
H29D C29' H29F 109.5
H29E C29' H29F 109.5
C15 C16 C17 117.0(7)
C15 C16 C35 123.1(7)
C17 C16 C35 119.5(7)
C18 C17 C16 123.0(7)
C18 C17 H17A 118.5
C16 C17 H17A 118.5
C19 C18 C17 118.6(7)
C19 C18 C40 122.0(7)
C17 C18 C40 119.3(6)
C18 C19 C14 119.1(7)
C18 C19 H19A 120.4
C14 C19 H19A 120.4
C38 C35 C36 110.8(9)
C38 C35 C16 109.8(8)
C36 C35 C16 111.2(8)
C38 C35 C37 108.2(9)
C36 C35 C37 103.4(9)
C16 C35 C37 113.3(8)
C39 C36 C35 113.6(10)
C39 C36 H36A 108.8
C35 C36 H36A 108.8
C39 C36 H36B 108.8
C35 C36 H36B 108.8
H36A C36 H36B 107.7
C35 C37 H37A 109.5
C35 C37 H37B 109.5
H37A C37 H37B 109.5
C35 C37 H37C 109.5
H37A C37 H37C 109.5
H37B C37 H37C 109.5
C35 C38 H38A 109.5
C35 C38 H38B 109.5
H38A C38 H38B 109.5
C35 C38 H38C 109.5
H38A C38 H38C 109.5
H38B C38 H38C 109.5
C36 C39 H39A 109.5
C36 C39 H39B 109.5
H39A C39 H39B 109.5
C36 C39 H39C 109.5
H39A C39 H39C 109.5
H39B C39 H39C 109.5
C41 C40 C42 107.3(6)
C41 C40 C18 108.1(6)
C42 C40 C18 112.1(6)
C41 C40 C43 107.1(6)
C42 C40 C43 111.7(6)
C18 C40 C43 110.3(6)
C40 C41 H41A 109.5
C40 C41 H41B 109.5
H41A C41 H41B 109.5
C40 C41 H41C 109.5
H41A C41 H41C 109.5
H41B C41 H41C 109.5
C40 C42 H42A 109.5
C40 C42 H42B 109.5
H42A C42 H42B 109.5
C40 C42 H42C 109.5
H42A C42 H42C 109.5
H42B C42 H42C 109.5
C40 C43 C44 114.6(7)
C40 C43 H43A 108.6
C44 C43 H43A 108.6
C40 C43 H43B 108.6
C44 C43 H43B 108.6
H43A C43 H43B 107.6
C43 C44 H44A 109.5
C43 C44 H44B 109.5
H44A C44 H44B 109.5
C43 C44 H44C 109.5
H44A C44 H44C 109.5
H44B C44 H44C 109.5
C17' C16' C15 115.7(5)
C17' C16' C35' 120.4(6)
C15 C16' C35' 122.9(5)
C18' C17' C16' 124.3(6)
C18' C17' H17B 117.9
C16' C17' H17B 117.9
C19' C18' C17' 116.8(6)
C19' C18' C40' 122.1(6)
C17' C18' C40' 121.1(6)
C18' C19' C14 124.6(6)
C18' C19' H19B 117.7
C14 C19' H19B 117.7
C38' C35' C37' 106.8(6)
C38' C35' C16' 114.4(6)
C37' C35' C16' 112.1(5)
C38' C35' C36' 107.3(6)
C37' C35' C36' 108.1(6)
C16' C35' C36' 107.9(6)
C39' C36' C35' 118.1(7)
C39' C36' H36C 107.8
C35' C36' H36C 107.8
C39' C36' H36D 107.8
C35' C36' H36D 107.8
H36C C36' H36D 107.1
C35' C37' H37D 109.5
C35' C37' H37E 109.5
H37D C37' H37E 109.5
C35' C37' H37F 109.5
H37D C37' H37F 109.5
H37E C37' H37F 109.5
C35' C38' H38D 109.5
C35' C38' H38E 109.5
H38D C38' H38E 109.5
C35' C38' H38F 109.5
H38D C38' H38F 109.5
H38E C38' H38F 109.5
C36' C39' H39D 109.5
C36' C39' H39E 109.5
H39D C39' H39E 109.5
C36' C39' H39F 109.5
H39D C39' H39F 109.5
H39E C39' H39F 109.5
C43' C40' C41' 104.9(8)
C43' C40' C42' 108.3(7)
C41' C40' C42' 110.1(7)
C43' C40' C18' 111.3(7)
C41' C40' C18' 109.3(7)
C42' C40' C18' 112.6(6)
C40' C41' H41D 109.5
C40' C41' H41E 109.5
H41D C41' H41E 109.5
C40' C41' H41F 109.5
H41D C41' H41F 109.5
H41E C41' H41F 109.5
C40' C42' H42D 109.5
C40' C42' H42E 109.5
H42D C42' H42E 109.5
C40' C42' H42F 109.5
H42D C42' H42F 109.5
H42E C42' H42F 109.5
C40' C43' C44' 115.5(9)
C40' C43' H43C 108.4
C44' C43' H43C 108.4
C40' C43' H43D 108.4
C44' C43' H43D 108.4
H43C C43' H43D 107.5
C43' C44' H44D 109.5
C43' C44' H44E 109.5
H44D C44' H44E 109.5
C43' C44' H44F 109.5
H44D C44' H44F 109.5
H44E C44' H44F 109.5
O15 S1 O14 118.9(6)
O15 S1 O13 112.7(6)
O14 S1 O13 113.3(6)
O15 S1 C900 101.4(6)
O14 S1 C900 103.8(6)
O13 S1 C900 104.3(6)
F2 C900 F3 107.3(11)
F2 C900 F1 105.9(10)
F3 C900 F1 104.8(10)
F2 C900 S1 114.8(9)
F3 C900 S1 107.8(9)
F1 C900 S1 115.6(9)
O15' S1' O13' 115.5(3)
O15' S1' O14' 114.9(3)
O13' S1' O14' 114.4(3)
O15' S1' C910 104.4(4)
O13' S1' C910 101.9(3)
O14' S1' C910 103.4(3)
F2' C910 F3' 107.0(6)
F2' C910 F1' 108.7(6)
F3' C910 F1' 108.2(6)
F2' C910 S1' 110.4(5)
F3' C910 S1' 110.3(5)
F1' C910 S1' 112.1(5)
O9 S3 O7 115.1(4)
O9 S3 O8 115.4(4)
O7 S3 O8 108.5(4)
O9 S3 C901 107.0(4)
O7 S3 C901 103.5(4)
O8 S3 C901 106.3(5)
F7 C901 F9 118.2(10)
F7 C901 F8 107.9(9)
F9 C901 F8 109.9(9)
F7 C901 S3 109.1(7)
F9 C901 S3 105.5(8)
F8 C901 S3 105.5(7)
O9' S3' O8' 115.6(4)
O9' S3' O7' 112.1(5)
O8' S3' O7' 119.4(5)
O9' S3' C911 106.7(4)
O8' S3' C911 102.9(4)
O7' S3' C911 96.8(5)
F7' C911 F8' 111.7(7)
F7' C911 F9' 103.7(7)
F8' C911 F9' 103.6(7)
F7' C911 S3' 113.6(6)
F8' C911 S3' 111.0(6)
F9' C911 S3' 112.5(6)
O10 S2 O12 120.9(4)
O10 S2 O11 113.6(3)
O12 S2 O11 109.1(4)
O10 S2 C902 108.6(3)
O12 S2 C902 100.2(3)
O11 S2 C902 101.9(3)
O11' S2' O10' 117.8(6)
O11' S2' O12' 121.0(6)
O10' S2' O12' 105.8(6)
O11' S2' C902 108.9(5)
O10' S2' C902 98.5(5)
O12' S2' C902 101.3(4)
F6 C902 F4 107.3(5)
F6 C902 F5 108.0(4)
F4 C902 F5 101.9(5)
F6 C902 F5' 81.3(5)
F4 C902 F5' 110.5(6)
F5 C902 F5' 26.7(4)
F6 C902 F6' 118.9(6)
F4 C902 F6' 13.9(5)
F5 C902 F6' 103.6(5)
F5' C902 F6' 118.0(6)
F6 C902 F4' 19.0(4)
F4 C902 F4' 97.9(5)
F5 C902 F4' 126.8(5)
F5' C902 F4' 100.1(6)
F6' C902 F4' 106.9(5)
F6 C902 S2' 111.8(4)
F4 C902 S2' 123.7(4)
F5 C902 S2' 102.7(3)
F5' C902 S2' 114.0(4)
F6' C902 S2' 110.3(5)
F4' C902 S2' 106.1(4)
F6 C902 S2 116.1(4)
F4 C902 S2 114.8(4)
F5 C902 S2 107.7(3)
F5' C902 S2 121.8(4)
F6' C902 S2 101.5(5)
F4' C902 S2 107.6(4)
S2' C902 S2 9.1(2)
C13 C8 C9 118.6(3)
C13 C8 C1 120.1(3)
C9 C8 C1 121.0(3)
O2 C9 C10 121.0(3)
O2 C9 C8 117.3(3)
C10 C9 C8 121.4(3)
C11 C10 C9 116.6(3)
C11 C10 C30 117.3(3)
C9 C10 C30 126.0(3)
C12 C11 C10 124.2(3)
C12 C11 H11I 117.9
C10 C11 H11I 117.9
C11 C12 C13 117.0(3)
C11 C12 C45 123.6(3)
C13 C12 C45 119.4(3)
C8 C13 C12 121.9(3)
C8 C13 H13A 119.0
C12 C13 H13A 119.0
C32 C30 C31 110.0(6)
C32 C30 C33' 134.8(8)
C31 C30 C33' 54.3(5)
C32 C30 C32' 27.7(4)
C31 C30 C32' 121.7(6)
C33' C30 C32' 117.9(7)
C32 C30 C10 111.5(5)
C31 C30 C10 114.3(4)
C33' C30 C10 113.4(7)
C32' C30 C10 118.8(5)
C32 C30 C33 102.3(6)
C31 C30 C33 110.8(5)
C33' C30 C33 59.3(6)
C32' C30 C33 74.6(5)
C10 C30 C33 107.2(5)
C32 C30 C31' 76.3(6)
C31 C30 C31' 44.3(5)
C33' C30 C31' 98.5(6)
C32' C30 C31' 100.5(6)
C10 C30 C31' 102.7(6)
C33 C30 C31' 148.0(6)
C30 C31 H31A 109.5
C30 C31 H31B 109.5
H31A C31 H31B 109.5
C30 C31 H31C 109.5
H31A C31 H31C 109.5
H31B C31 H31C 109.5
C30 C32 H32A 109.5
C30 C32 H32B 109.5
H32A C32 H32B 109.5
C30 C32 H32C 109.5
H32A C32 H32C 109.5
H32B C32 H32C 109.5
C34 C33 C30 109.0(8)
C34 C33 H33A 109.9
C30 C33 H33A 109.9
C34 C33 H33B 109.9
C30 C33 H33B 109.9
H33A C33 H33B 108.3
C33 C34 H34A 109.5
C33 C34 H34B 109.5
H34A C34 H34B 109.5
C33 C34 H34C 109.5
H34A C34 H34C 109.5
H34B C34 H34C 109.5
C30 C31' H31D 109.5
C30 C31' H31E 109.5
H31D C31' H31E 109.5
C30 C31' H31F 109.5
H31D C31' H31F 109.5
H31E C31' H31F 109.5
C30 C32' H32D 109.5
C30 C32' H32E 109.5
H32D C32' H32E 109.5
C30 C32' H32F 109.5
H32D C32' H32F 109.5
H32E C32' H32F 109.5
C30 C33' C34' 101.4(10)
C30 C33' H33C 111.5
C34' C33' H33C 111.5
C30 C33' H33D 111.5
C34' C33' H33D 111.5
H33C C33' H33D 109.3
C33' C34' H34D 109.5
C33' C34' H34E 109.5
H34D C34' H34E 109.5
C33' C34' H34F 109.5
H34D C34' H34F 109.5
H34E C34' H34F 109.5
C48 C45 C12 110.0(3)
C48 C45 C47 109.5(4)
C12 C45 C47 108.5(3)
C48 C45 C46 110.7(3)
C12 C45 C46 112.3(3)
C47 C45 C46 105.6(3)
C45 C46 H46A 109.5
C45 C46 H46B 109.5
H46A C46 H46B 109.5
C45 C46 H46C 109.5
H46A C46 H46C 109.5
H46B C46 H46C 109.5
C45 C47 H47A 109.5
C45 C47 H47B 109.5
H47A C47 H47B 109.5
C45 C47 H47C 109.5
H47A C47 H47C 109.5
H47B C47 H47C 109.5
C49 C48 C45 115.4(4)
C49 C48 H48A 108.4
C45 C48 H48A 108.4
C49 C48 H48B 108.4
C45 C48 H48B 108.4
H48A C48 H48B 107.5
C48 C49 H49A 109.5
C48 C49 H49B 109.5
H49A C49 H49B 109.5
C48 C49 H49C 109.5
H49A C49 H49C 109.5
H49B C49 H49C 109.5

loop_
_geom_bond_atom_site_label_1
_geom_bond_atom_site_label_2
_geom_bond_distance
Yb1 O4 2.297(2)
Yb1 O6 2.303(2)
Yb1 O5 2.303(2)
Yb1 N4 2.461(3)
Yb1 N8 2.472(3)
Yb1 N12 2.494(3)
Yb1 N9 2.503(3)
Yb1 N13 2.543(2)
Yb1 N5 2.548(3)
O4 C75 1.252(4)
O5 C98 1.255(4)
O6 C52 1.252(4)
N1 C98 1.321(4)
N1 C97 1.458(4)
N1 H1B 0.8800
N2 C75 1.320(4)
N2 C74 1.456(4)
N2 H2A 0.8800
N3 C52 1.318(4)
N3 C51 1.465(4)
N3 H3A 0.8800
N4 C103 1.337(4)
N4 C99 1.347(4)
N5 C104 1.338(4)
N5 N6 1.344(4)
N6 C106 1.330(4)
N7 C105 1.330(4)
N7 C104 1.331(4)
N8 C76 1.342(4)
N8 C80 1.344(4)
N9 C81 1.332(4)
N9 N10 1.342(4)
N10 C83 1.327(4)
N11 C82 1.333(4)
N11 C81 1.341(4)
N12 C53 1.333(4)
N12 C57 1.353(4)
N13 C58 1.327(4)
N13 N14 1.338(3)
N14 C60 1.326(4)
N15 C59 1.331(4)
N15 C58 1.341(4)
C50 O1 1.437(4)
C50 C51 1.513(4)
C50 H50A 0.9900
C50 H50B 0.9900
C51 H51A 0.9900
C51 H51B 0.9900
C52 C53 1.509(4)
C53 C54 1.384(4)
C54 C55 1.385(5)
C54 H54A 0.9500
C55 C56 1.381(5)
C55 H55A 0.9500
C56 C57 1.385(4)
C56 H56A 0.9500
C57 C58 1.477(4)
C59 C60 1.429(5)
C59 C61 1.491(3)
C60 C67 1.485(4)
C61 C62 1.3900
C61 C66 1.3900
C62 C63 1.3900
C62 H62A 0.9500
C63 C64 1.3900
C63 H63A 0.9500
C64 C65 1.3900
C64 H64A 0.9500
C65 C66 1.3900
C65 H65A 0.9500
C66 H66A 0.9500
C67 C68 1.3900
C67 C72 1.3900
C68 C69 1.3900
C68 H68A 0.9500
C69 C70 1.3900
C69 H69A 0.9500
C70 C71 1.3900
C70 H70A 0.9500
C71 C72 1.3900
C71 H71A 0.9500
C72 H72A 0.9500
C73 O2 1.442(4)
C73 C74 1.508(5)
C73 H73A 0.9900
C73 H73B 0.9900
C74 H74A 0.9900
C74 H74B 0.9900
C75 C76 1.506(5)
C76 C77 1.388(5)
C77 C78 1.376(5)
C77 H77A 0.9500
C78 C79 1.388(5)
C78 H78A 0.9500
C79 C80 1.376(5)
C79 H79A 0.9500
C80 C81 1.476(5)
C82 C83 1.434(4)
C82 C84 1.474(3)
C83 C90 1.473(5)
C84 C85 1.3900
C84 C89 1.3900
C85 C86 1.3900
C85 H85A 0.9500
C86 C87 1.3900
C86 H86A 0.9500
C87 C88 1.3900
C87 H87A 0.9500
C88 C89 1.3900
C88 H88A 0.9500
C89 H89A 0.9500
C90 C95' 1.338(9)
C90 C91 1.392(5)
C90 C95 1.470(9)
C91 C92' 1.351(11)
C91 C92 1.452(13)
C91 H91A 0.9500
C91 H91B 0.9501
C92 C93 1.344(16)
C92 H92A 0.9500
C93 C94 1.402(14)
C93 H93A 0.9500
C94 C95 1.397(12)
C94 H94A 0.9500
C95 H95A 0.9500
C92' C93' 1.378(16)
C92' H92B 0.9500
C93' C94' 1.371(15)
C93' H93B 0.9500
C94' C95' 1.423(12)
C94' H94B 0.9500
C95' H95B 0.9500
C96 O3 1.438(4)
C96 C97 1.508(4)
C96 H96A 0.9900
C96 H96B 0.9900
C97 H97A 0.9900
C97 H97B 0.9900
C98 C99 1.502(4)
C99 C100 1.389(4)
C100 C101 1.381(5)
C100 H10A 0.9500
C101 C102 1.380(5)
C101 H10B 0.9500
C102 C103 1.379(4)
C102 H10C 0.9500
C103 C104 1.477(4)
C105 C106 1.437(4)
C105 C107 1.482(4)
C106 C113 1.489(4)
C107 C108 1.3900
C107 C112 1.3900
C108 C109 1.3900
C108 H10D 0.9500
C109 C110 1.3900
C109 H10E 0.9500
C110 C111 1.3900
C110 H11A 0.9500
C111 C112 1.3900
C111 H11B 0.9500
C112 H11C 0.9500
C113 C114 1.3900
C113 C118 1.3900
C114 C115 1.3900
C114 H11D 0.9500
C115 C116 1.3900
C115 H11E 0.9500
C116 C117 1.3900
C116 H11F 0.9500
C117 C118 1.3900
C117 H11G 0.9500
C118 H11H 0.9500
O1 C3 1.399(3)
O2 C9 1.396(4)
O3 C15 1.394(4)
C1 C14 1.528(4)
C1 C2 1.532(4)
C1 C8 1.543(4)
C1 H1A 1.0000
C2 C7 1.383(4)
C2 C3 1.403(4)
C3 C4 1.395(4)
C4 C5 1.400(4)
C4 C20 1.543(4)
C5 C6 1.393(4)
C5 H5A 0.9500
C6 C7 1.394(5)
C6 C25 1.536(5)
C7 H7A 0.9500
C14 C15 1.398(5)
C14 C19' 1.400(8)
C14 C19 1.428(8)
C15 C16 1.420(9)
C15 C16' 1.459(7)
C20 C23 1.538(5)
C20 C22 1.537(5)
C20 C21 1.547(4)
C21 H21A 0.9800
C21 H21B 0.9800
C21 H21C 0.9800
C22 H22A 0.9800
C22 H22B 0.9800
C22 H22C 0.9800
C23 C24 1.534(5)
C23 H23A 0.9900
C23 H23B 0.9900
C24 H24A 0.9800
C24 H24B 0.9800
C24 H24C 0.9800
C25 C27' 1.428(11)
C25 C28 1.481(9)
C25 C26 1.495(8)
C25 C28' 1.595(13)
C25 C26' 1.601(10)
C25 C27 1.639(8)
C26 H26A 0.9800
C26 H26B 0.9800
C26 H26C 0.9800
C27 H27A 0.9800
C27 H27B 0.9800
C27 H27C 0.9800
C28 C29 1.589(10)
C28 H28A 0.9900
C28 H28B 0.9900
C29 H29A 0.9800
C29 H29B 0.9800
C29 H29C 0.9800
C26' H26D 0.9800
C26' H26E 0.9800
C26' H26F 0.9800
C27' H27D 0.9800
C27' H27E 0.9800
C27' H27F 0.9800
C28' C29' 1.545(19)
C28' H28C 0.9900
C28' H28D 0.9900
C29' H29D 0.9800
C29' H29E 0.9800
C29' H29F 0.9800
C16 C17 1.425(11)
C16 C35 1.541(12)
C17 C18 1.395(10)
C17 H17A 0.9500
C18 C19 1.378(10)
C18 C40 1.541(10)
C19 H19A 0.9500
C35 C38 1.485(14)
C35 C36 1.533(15)
C35 C37 1.545(14)
C36 C39 1.498(15)
C36 H36A 0.9900
C36 H36B 0.9900
C37 H37A 0.9800
C37 H37B 0.9800
C37 H37C 0.9800
C38 H38A 0.9800
C38 H38B 0.9800
C38 H38C 0.9800
C39 H39A 0.9800
C39 H39B 0.9800
C39 H39C 0.9800
C40 C41 1.504(11)
C40 C42 1.526(10)
C40 C43 1.551(11)
C41 H41A 0.9800
C41 H41B 0.9800
C41 H41C 0.9800
C42 H42A 0.9800
C42 H42B 0.9800
C42 H42C 0.9800
C43 C44 1.571(12)
C43 H43A 0.9900
C43 H43B 0.9900
C44 H44A 0.9800
C44 H44B 0.9800
C44 H44C 0.9800
C16' C17' 1.391(9)
C16' C35' 1.540(9)
C17' C18' 1.388(9)
C17' H17B 0.9500
C18' C19' 1.389(10)
C18' C40' 1.539(10)
C19' H19B 0.9500
C35' C38' 1.532(11)
C35' C37' 1.539(9)
C35' C36' 1.546(11)
C36' C39' 1.512(10)
C36' H36C 0.9900
C36' H36D 0.9900
C37' H37D 0.9800
C37' H37E 0.9800
C37' H37F 0.9800
C38' H38D 0.9800
C38' H38E 0.9800
C38' H38F 0.9800
C39' H39D 0.9800
C39' H39E 0.9800
C39' H39F 0.9800
C40' C43' 1.474(13)
C40' C41' 1.506(12)
C40' C42' 1.539(10)
C41' H41D 0.9800
C41' H41E 0.9800
C41' H41F 0.9800
C42' H42D 0.9800
C42' H42E 0.9800
C42' H42F 0.9800
C43' C44' 1.511(15)
C43' H43C 0.9900
C43' H43D 0.9900
C44' H44D 0.9800
C44' H44E 0.9800
C44' H44F 0.9800
S1 O15 1.404(10)
S1 O14 1.422(10)
S1 O13 1.453(10)
S1 C900 1.707(14)
C900 F2 1.332(15)
C900 F3 1.366(16)
C900 F1 1.377(15)
S1' O15' 1.434(7)
S1' O13' 1.437(5)
S1' O14' 1.445(5)
S1' C910 1.851(8)
F1' C910 1.343(9)
F2' C910 1.324(8)
F3' C910 1.341(9)
S3 O9 1.418(6)
S3 O7 1.478(7)
S3 O8 1.504(9)
S3 C901 1.903(10)
F7 C901 1.249(12)
F8 C901 1.305(11)
F9 C901 1.294(11)
S3' O9' 1.428(7)
S3' O8' 1.435(7)
S3' O7' 1.448(10)
S3' C911 1.808(9)
F7' C911 1.346(10)
F8' C911 1.352(10)
F9' C911 1.368(10)
S2 O10 1.392(5)
S2 O12 1.427(7)
S2 O11 1.442(6)
S2 C902 1.862(5)
F4 C902 1.269(7)
F5 C902 1.366(6)
F6 C902 1.265(6)
S2' O11' 1.433(10)
S2' O10' 1.489(11)
S2' O12' 1.584(12)
S2' C902 1.718(6)
F5' C902 1.368(8)
F4' C902 1.437(9)
F6' C902 1.435(11)
C8 C13 1.390(4)
C8 C9 1.403(5)
C9 C10 1.398(5)
C10 C11 1.394(5)
C10 C30 1.555(5)
C11 C12 1.382(5)
C11 H11I 0.9500
C12 C13 1.395(5)
C12 C45 1.532(5)
C13 H13A 0.9500
C30 C32 1.450(9)
C30 C31 1.454(8)
C30 C33' 1.482(9)
C30 C32' 1.514(8)
C30 C33 1.627(10)
C30 C31' 1.753(9)
C31 H31A 0.9800
C31 H31B 0.9800
C31 H31C 0.9800
C32 H32A 0.9800
C32 H32B 0.9800
C32 H32C 0.9800
C33 C34 1.410(13)
C33 H33A 0.9900
C33 H33B 0.9900
C34 H34A 0.9800
C34 H34B 0.9800
C34 H34C 0.9800
C31' H31D 0.9800
C31' H31E 0.9800
C31' H31F 0.9800
C32' H32D 0.9800
C32' H32E 0.9800
C32' H32F 0.9800
C33' C34' 1.565(13)
C33' H33C 0.9900
C33' H33D 0.9900
C34' H34D 0.9800
C34' H34E 0.9800
C34' H34F 0.9800
C45 C48 1.526(6)
C45 C47 1.539(6)
C45 C46 1.539(5)
C46 H46A 0.9800
C46 H46B 0.9800
C46 H46C 0.9800
C47 H47A 0.9800
C47 H47B 0.9800
C47 H47C 0.9800
C48 C49 1.511(6)
C48 H48A 0.9900
C48 H48B 0.9900
C49 H49A 0.9800
C49 H49B 0.9800
C49 H49C 0.9800

loop_
_platon_squeeze_void_nr
_platon_squeeze_void_average_x
_platon_squeeze_void_average_y
_platon_squeeze_void_average_z
_platon_squeeze_void_volume
_platon_squeeze_void_count_electrons
_platon_squeeze_void_content
1 -0.010 -0.010 0.490 1542 358 ' '
2 0.196 0.937 0.986 9 1 ' '
3 0.803 0.063 0.014 9 1 ' '
